data_7708511
loop_
_publ_author_name
'Wang, Shu-ju'
'Li, Qian'
'Xiu, Guan-Lin'
'You, Li-Xin'
'Ding, Fu'
'Van Deun, Rik'
'Dragutan, Ileana'
'Dragutan, Valerian'
'Sun, Yaguang'

_publ_section_title
;
 New Ln-MOFs based on mixed organic ligands: synthesis, structure and
 efficient luminescence sensing of the Hg2+ ion in aqueous solutions
;
_journal_name_full 'Dalton Transactions'
_journal_paper_doi 10.1039/D1DT02687A
_journal_year 2021
_chemical_formula_moiety 'C144 H106 N8 O25 Pr4 S6, H2 O, C12 H8 N2'
_chemical_formula_sum 'C156 H116 N10 O26 Pr4 S6'
_chemical_formula_weight 3302.58
_space_group_crystal_system triclinic
_space_group_IT_number 2
_space_group_name_Hall '-P 1'
_space_group_name_H-M_alt 'P -1'
_atom_sites_solution_hydrogens mixed
_atom_sites_solution_primary iterative
_audit_creation_date 2019-06-08
_audit_creation_method
;
Olex2 1.2
(compiled 2018.05.29 svn.r3508 for OlexSys, GUI svn.r5506)
;
_audit_update_record
;
2021-04-09 deposited with the CCDC.	2021-10-04 downloaded from the CCDC.
;
_cell_angle_alpha 70.7540(10)
_cell_angle_beta 89.2320(10)
_cell_angle_gamma 80.4290(10)
_cell_formula_units_Z 2
_cell_length_a 11.6366(2)
_cell_length_b 22.1801(3)
_cell_length_c 29.5908(3)
_cell_measurement_reflns_used 30358
_cell_measurement_temperature 296.8(7)
_cell_measurement_theta_max 73.9270
_cell_measurement_theta_min 3.8140
_cell_volume 7103.17(18)
_computing_cell_refinement 'CrysAlisPro 1.171.39.33c (Rigaku OD, 2017)'
_computing_data_collection 'CrysAlisPro 1.171.39.33c (Rigaku OD, 2017)'
_computing_data_reduction 'CrysAlisPro 1.171.39.33c (Rigaku OD, 2017)'
_computing_molecular_graphics 'Olex2 (Dolomanov et al., 2009)'
_computing_publication_material 'Olex2 (Dolomanov et al., 2009)'
_computing_structure_refinement 'ShelXL (Sheldrick, 2015)'
_computing_structure_solution 'olex2.solve (Bourhis et al., 2015)'
_diffrn_ambient_environment air
_diffrn_ambient_temperature 296.8(7)
_diffrn_detector 'CCD plate'
_diffrn_measured_fraction_theta_full 0.9944
_diffrn_measured_fraction_theta_max 0.9617
_diffrn_measurement_details
;
List of Runs (angles in degrees, time in seconds):

  # Type    Start    End  Width  t~exp~   \w     \q     \k     \f   Frames
#--------------------------------------------------------------------------
  1  \w     28.00  71.00   0.50    2.50    --    0.00  57.00 -30.00   86
  2  \w    -89.00  31.00   0.50    2.50    --    0.00 -38.00  90.00  240
  3  \w     38.00  66.00   0.50    2.50    --    0.00  57.00   0.00   56
  4  \w    -29.00   9.00   0.50    2.50    --    0.00  57.00 -30.00   76
  5  \w    -29.00  87.00   0.50    2.50    --    0.00  38.00  90.00  232
  6  \w     71.00 150.00   0.50   22.00    --   95.80  30.00-150.00  158
  7  \w     19.00  68.00   0.50   22.00    --   95.80 -77.00  90.00   98
  8  \w     12.00 117.00   0.50   22.00    --   95.80 -61.00 120.00  210
  9  \w     91.00 123.00   0.50   22.00    --   95.80 -82.00-180.00   64
 10  \w    101.00 126.00   0.50   22.00    --   95.80 -45.00  60.00   50
 11  \w     72.00 162.00   0.50   22.00    --   95.80  45.00 -90.00  180
 12  \w      8.00  71.00   0.50   22.00    --   95.80 -30.00 -60.00  126
 13  \w     75.00 116.00   0.50   22.00    --   95.80 -30.00 -60.00   82
 14  \w     57.00 132.00   0.50   22.00    --   95.80 -82.00   0.00  150
 15  \w     59.00 102.00   0.50   22.00    --   95.80 -82.00  60.00   86
 16  \w     36.00 130.00   0.50   22.00    --   95.80 -82.00 120.00  188
 17  \w     37.00 133.00   0.50   22.00    --   95.80 -82.00 -90.00  192
 18  \w     13.00  39.00   0.50   22.00    --   95.80 -45.00  60.00   52
 19  \w      8.00 126.00   0.50   22.00    --   95.80 -45.00 -60.00  236
 20  \w     72.00  98.00   0.50   22.00    --   95.80 -82.00-120.00   52
 21  \w      8.00  73.00   0.50   22.00    --   95.80 -77.00 -60.00  130
 22  \w     71.00 181.00   0.50   22.00    --   95.80  45.00-120.00  220
;
_diffrn_measurement_device 'four-circle diffractometer'
_diffrn_measurement_device_type 'XtaLAB AFC12 (RINC): Kappa single'
_diffrn_measurement_method '\w scans'
_diffrn_orient_matrix_type 'CrysAlisPro convention (1999,Acta A55,543-557)'
_diffrn_orient_matrix_UB_11 0.0421545000
_diffrn_orient_matrix_UB_12 0.0511836000
_diffrn_orient_matrix_UB_13 0.0174281000
_diffrn_orient_matrix_UB_21 -0.0204802000
_diffrn_orient_matrix_UB_22 -0.0396255000
_diffrn_orient_matrix_UB_23 0.0521106000
_diffrn_orient_matrix_UB_31 0.1259538000
_diffrn_orient_matrix_UB_32 -0.0372328000
_diffrn_orient_matrix_UB_33 0.0052593000
_diffrn_radiation_monochromator mirror
_diffrn_radiation_probe x-ray
_diffrn_radiation_type 'Cu K\a'
_diffrn_radiation_wavelength 1.54184
_diffrn_reflns_av_R_equivalents 0.0635
_diffrn_reflns_av_unetI/netI 0.0664
_diffrn_reflns_Laue_measured_fraction_full 0.994
_diffrn_reflns_Laue_measured_fraction_max 0.962
_diffrn_reflns_limit_h_max 14
_diffrn_reflns_limit_h_min -9
_diffrn_reflns_limit_k_max 27
_diffrn_reflns_limit_k_min -27
_diffrn_reflns_limit_l_max 36
_diffrn_reflns_limit_l_min -33
_diffrn_reflns_number 79542
_diffrn_reflns_point_group_measured_fraction_full 0.994
_diffrn_reflns_point_group_measured_fraction_max 0.962
_diffrn_reflns_theta_full 67.684
_diffrn_reflns_theta_max 74.574
_diffrn_reflns_theta_min 3.057
_diffrn_source 'Rotating-anode X-ray tube (dual wavelength)'
_diffrn_source_type 'Rigaku (Cu) X-ray DW Source'
_exptl_absorpt_coefficient_mu 11.779
_exptl_absorpt_correction_T_max 1.00000
_exptl_absorpt_correction_T_min 0.51521
_exptl_absorpt_correction_type multi-scan
_exptl_absorpt_process_details
;
CrysAlisPro 1.171.39.33c (Rigaku Oxford Diffraction, 2017)
Empirical absorption correction using spherical harmonics,
 implemented in SCALE3 ABSPACK scaling algorithm.
;
_exptl_crystal_colour yellow
_exptl_crystal_colour_primary yellow
_exptl_crystal_density_diffrn 1.544
_exptl_crystal_description block
_exptl_crystal_F_000 3324
_exptl_crystal_size_max 0.25
_exptl_crystal_size_mid 0.21
_exptl_crystal_size_min 0.2
_refine_diff_density_max 2.283
_refine_diff_density_min -2.275
_refine_diff_density_rms 0.124
_refine_ls_extinction_method none
_refine_ls_goodness_of_fit_ref 1.063
_refine_ls_hydrogen_treatment constr
_refine_ls_matrix_type full
_refine_ls_number_parameters 1837
_refine_ls_number_reflns 28000
_refine_ls_number_restraints 7
_refine_ls_restrained_S_all 1.069
_refine_ls_R_factor_all 0.0809
_refine_ls_R_factor_gt 0.0630
_refine_ls_shift/su_max 0.002
_refine_ls_shift/su_mean 0.000
_refine_ls_structure_factor_coef Fsqd
_refine_ls_weighting_details 'w=1/[\s^2^(Fo^2^)+(0.1199P)^2^+1.9771P] where P=(Fo^2^+2Fc^2^)/3'
_refine_ls_weighting_scheme calc
_refine_ls_wR_factor_gt 0.1825
_refine_ls_wR_factor_ref 0.1963
_reflns_Friedel_coverage 0.000
_reflns_number_gt 20660
_reflns_number_total 28000
_reflns_threshold_expression 'I > 2\s(I)'
_cod_data_source_file d1dt02687a2.cif
_cod_data_source_block pr
_cod_database_code 7708511
_shelx_shelxl_version_number 2014/7
_shelx_space_group_comment
;
The symmetry employed for this shelxl refinement is uniquely defined
by the following loop, which should always be used as a source of
symmetry information in preference to the above space-group names.
They are only intended as comments.
;
_reflns_odcompleteness_completeness 99.44
_reflns_odcompleteness_iscentric 1
_reflns_odcompleteness_theta 66.97
_olex2_refinement_description
;
1. Fixed Uiso
 At 1.2 times of:
  All C(H) groups, All C(H,H) groups, All C(H,H,H,H) groups
 At 1.5 times of:
  All O(H,H) groups
2. Restrained distances
 C65-S6 \\sim S6-C64
 with sigma of 0.02
3. Uiso/Uaniso restraints and constraints
S6: within 2A with sigma of 0.01 and sigma for terminal atoms of 0.01
Uanis(S6) \\sim Ueq: with sigma of 0.01 and sigma for terminal atoms of 0.01
Uanis(S1A) = Uanis(S1)
4. Others
 Sof(H21c)=Sof(H21d)=Sof(H20c)=Sof(H20d)=Sof(S1)=1-FVAR(1)
 Sof(S1A)=Sof(H21a)=Sof(H21b)=Sof(H20a)=Sof(H20b)=FVAR(1)
 Sof(H04c)=Sof(H04d)=Sof(H79c)=Sof(H79d)=Sof(S3A)=1-FVAR(2)
 Sof(S3)=Sof(H04a)=Sof(H04b)=Sof(H79a)=Sof(H79b)=FVAR(2)
5.a Free rotating group:
 O25(H25a,H25b)
5.b Rotating group:
 O15(H26a,H26b)
5.c Secondary CH2 refined with riding coordinates:
 C36(H36a,H36b), C37(H37a,H37b), C95(H95a,H95b), C21(H21a,H21b), C21(H21c,
 H21d), C04T(H04a,H04b), C04T(H04c,H04d), C20(H20a,H20b), C20(H20c,H20d),
 C94(H94a,H94b), C65(H65a,H65b), C147(H14a,H14b), C79(H79a,H79b), C79(H79c,
 H79d), C64(H64a,H64b), C146(H14c,H14d)
5.d Aromatic/amide H refined with riding coordinates:
 C100(H100), C89(H89), C138(H138), C35(H35), C101(H101), C127(H127), C78(H78),
 C26(H26), C34(H34), C45(H45), C59(H59), C42(H42), C137(H137), C82(H82),
 C74(H74), C31(H31), C54(H54), C15(H15), C93(H93), C32(H32), C153(H153),
 C136(H136), C56(H56), C27(H27), C129(H129), C141(H141), C24(H24), C97(H97),
 C12(H12), C90(H90), C81(H81), C84(H84), C47(H47), C142(H142), C16(H16),
 C63(H63), C92(H92), C132(H132), C19(H19), C55(H55), C39(H39), C98(H98),
 C43(H43), C40(H40), C85(H85), C145(H145), C112(H112), C62(H62), C152(H152),
 C23(H23), C18(H18), C125(H125), C6(H6), C128(H128), C51(H51), C108(H108),
 C77(H77), C115(H115), C70(H70), C117(H117), C10(H10), C1(H1), C109(H109),
 C120(H120), C50(H50), C133(H133), C75(H75), C60(H60), C150(H150), C124(H124),
 C46(H46), C11(H11), C67(H67), C116(H116), C149(H149), C2(H2), C121(H121),
 C71(H71), C68(H68), C114(H114), C126(H126), C3(H3), C144(H144), C103(H103),
 C7(H7), C105(H105), C113(H113), C104(H104)
;
_olex2_submission_special_instructions 'No special instructions were received'
_oxdiff_exptl_absorpt_empirical_details
;
Empirical correction (ABSPACK) includes:
- Absorption correction using spherical harmonics
- Frame scaling
;
_oxdiff_exptl_absorpt_empirical_full_max 2.422
_oxdiff_exptl_absorpt_empirical_full_min 0.450

loop_
_space_group_symop_operation_xyz
'x, y, z'
'-x, -y, -z'

loop_
_atom_site_label
_atom_site_type_symbol
_atom_site_fract_x
_atom_site_fract_y
_atom_site_fract_z
_atom_site_U_iso_or_equiv
_atom_site_adp_type
_atom_site_occupancy
_atom_site_site_symmetry_order
_atom_site_calc_flag
_atom_site_refinement_flags_posn
_atom_site_refinement_flags_adp
_atom_site_refinement_flags_occupancy
_atom_site_disorder_assembly
_atom_site_disorder_group
Pr4 Pr 0.67024(3) -0.06777(2) 0.70717(2) 0.04086(10) Uani 1 1 d . . . . .
Pr2 Pr 0.17408(3) 0.41371(2) 0.20115(2) 0.04142(10) Uani 1 1 d . . . . .
Pr3 Pr 0.84570(3) 0.05973(2) 0.76108(2) 0.04579(10) Uani 1 1 d . . . . .
Pr1 Pr 0.35048(3) 0.53023(2) 0.25871(2) 0.04559(10) Uani 1 1 d . . . . .
S2 S -0.26005(19) 0.80865(11) 0.03056(8) 0.0773(6) Uani 1 1 d . . . . .
S5 S 0.2448(2) 0.31152(14) 0.51226(10) 0.0989(9) Uani 1 1 d . . . . .
S4 S 0.3987(2) -0.09754(14) 1.03392(8) 0.0914(7) Uani 1 1 d . . . . .
S3 S 0.8350(3) 0.19345(16) 0.42379(11) 0.0903(13) Uani 0.793(7) 1 d . . P A 1
S1A S 0.3399(3) 0.71321(18) -0.06945(12) 0.0913(10) Uani 0.733(4) 1 d . . P B 1
S6 S -0.2808(4) 0.3592(2) 0.45488(15) 0.1592(17) Uani 1 1 d D U . . .
O3 O -0.2186(4) 0.6728(2) -0.16495(17) 0.0604(12) Uani 1 1 d . . . . .
O18 O 0.3624(4) 0.0620(2) 0.38038(18) 0.0612(12) Uani 1 1 d . . . . .
O5 O 0.3535(4) 0.4394(2) 0.16493(17) 0.0545(11) Uani 1 1 d . . . . .
O10 O 0.3109(4) 0.3372(2) 0.26277(17) 0.0615(12) Uani 1 1 d . . . . .
O4 O -0.1364(4) 0.5781(3) -0.11467(18) 0.0639(13) Uani 1 1 d . . . . .
N10 N 0.5371(4) -0.1542(3) 0.75310(19) 0.0507(12) Uani 1 1 d . . . . .
O17 O 0.2860(4) 0.1556(2) 0.32733(17) 0.0585(11) Uani 1 1 d . . . . .
O20 O 0.6870(4) 0.1193(2) 0.70281(18) 0.0614(12) Uani 1 1 d . . . . .
O12 O 0.8537(4) -0.0457(2) 0.67387(17) 0.0528(10) Uani 1 1 d . . . . .
O11 O 0.9087(4) 0.0391(2) 0.68652(17) 0.0568(11) Uani 1 1 d . . . . .
O9 O 0.3797(5) 0.4161(2) 0.27815(19) 0.0668(13) Uani 1 1 d . . . . .
O6 O 0.4154(4) 0.5185(2) 0.18362(17) 0.0574(11) Uani 1 1 d . . . . .
O2 O -0.1937(4) 0.8635(2) -0.22840(17) 0.0607(12) Uani 1 1 d . . . . .
O1 O -0.1185(5) 0.9429(2) -0.2151(2) 0.0687(14) Uani 1 1 d . . . . .
O8 O 0.1456(5) 0.5296(2) 0.1687(2) 0.0710(15) Uani 1 1 d . . . . .
O19 O 0.6430(4) 0.0461(2) 0.6724(2) 0.0659(13) Uani 1 1 d . . . . .
O23 O -0.0798(4) 0.0396(3) 0.84152(19) 0.0685(14) Uani 1 1 d . . . . .
O7 O 0.1896(5) 0.5971(3) 0.2052(2) 0.0701(14) Uani 1 1 d . . . . .
O14 O 0.1803(5) 0.5049(3) 0.3056(2) 0.0765(15) Uani 1 1 d . . . . .
N4 N 0.0428(4) 0.3258(3) 0.24497(19) 0.0482(12) Uani 1 1 d . . . . .
N9 N 0.4427(4) -0.0425(3) 0.68294(19) 0.0506(12) Uani 1 1 d . . . . .
O26 O 0.7770(5) 0.1584(2) 0.7832(2) 0.0700(14) Uani 1 1 d . . . . .
H26A H 0.8522 0.1619 0.7674 0.105 Uiso 1 1 d GR . . . .
H26B H 0.7441 0.1898 0.7581 0.105 Uiso 1 1 d GR . . . .
O15 O -0.3481(5) 0.4047(2) 0.68712(18) 0.0664(13) Uani 1 1 d . . . . .
O16 O -0.4113(5) 0.5094(2) 0.65363(19) 0.0681(13) Uani 1 1 d . . . . .
C87 C 0.3142(6) 0.1200(3) 0.3709(2) 0.0519(15) Uani 1 1 d . . . . .
O21 O 0.6795(4) 0.0264(3) 0.8062(2) 0.0681(13) Uani 1 1 d . . . . .
O22 O 0.5984(4) -0.0368(3) 0.77402(19) 0.0664(13) Uani 1 1 d . . . . .
N1 N 0.4347(5) 0.6379(3) 0.2056(2) 0.0596(14) Uani 1 1 d . . . . .
N3 N -0.0558(4) 0.4425(3) 0.1801(2) 0.0527(13) Uani 1 1 d . . . . .
C44 C -0.1877(5) 0.6355(4) -0.1228(2) 0.0527(15) Uani 1 1 d . . . . .
C100 C 0.5384(6) 0.2172(3) 0.6293(3) 0.0550(16) Uani 1 1 d . . . . .
H100 H 0.5468 0.2266 0.6573 0.066 Uiso 1 1 calc R . . . .
O13 O 0.1139(4) 0.4424(3) 0.26981(19) 0.0701(14) Uani 1 1 d . . . . .
C135 C 0.4186(5) -0.1394(3) 0.7467(2) 0.0481(14) Uani 1 1 d . . . . .
O25 O 0.3638(5) 0.7310(3) 0.2760(3) 0.0801(16) Uani 1 1 d . . . . .
H25A H 0.4342 0.7364 0.2716 0.120 Uiso 1 1 d G . . . .
H25B H 0.3614 0.6907 0.2876 0.120 Uiso 1 1 d G . . . .
N2 N 0.5738(5) 0.5292(3) 0.2634(2) 0.0636(15) Uani 1 1 d . . . . .
C99 C 0.5863(5) 0.1559(3) 0.6272(2) 0.0468(14) Uani 1 1 d . . . . .
N5 N 0.9377(5) 0.1599(3) 0.6989(3) 0.0625(15) Uani 1 1 d . . . . .
O24 O -0.0477(6) 0.1302(3) 0.8520(2) 0.095(2) Uani 1 1 d . . . . .
C89 C 0.2456(7) 0.2143(4) 0.3986(3) 0.067(2) Uani 1 1 d . . . . .
H89 H 0.2299 0.2402 0.3667 0.081 Uiso 1 1 calc R . . . .
N6 N 1.0757(5) 0.0539(3) 0.7600(2) 0.0632(16) Uani 1 1 d . . . . .
C58 C 0.0684(6) 0.4284(4) 0.3505(3) 0.0571(16) Uani 1 1 d . . . . .
C138 C 0.5834(6) -0.2102(3) 0.7856(3) 0.0564(16) Uani 1 1 d . . . . .
H138 H 0.6642 -0.2207 0.7899 0.068 Uiso 1 1 calc R . . . .
C35 C 0.0509(6) 0.7016(4) 0.1366(3) 0.0601(17) Uani 1 1 d . . . . .
H35 H 0.0668 0.7073 0.1656 0.072 Uiso 1 1 calc R . . . .
C53 C -0.0762(5) 0.3411(3) 0.2399(2) 0.0496(14) Uani 1 1 d . . . . .
C101 C 0.4789(6) 0.2635(3) 0.5897(3) 0.0569(16) Uani 1 1 d . . . . .
H101 H 0.4453 0.3037 0.5915 0.068 Uiso 1 1 calc R . . . .
C127 C 0.3949(6) 0.0094(4) 0.6464(3) 0.0650(19) Uani 1 1 d . . . . .
H127 H 0.4441 0.0361 0.6281 0.078 Uiso 1 1 calc R . . . .
C88 C 0.2904(6) 0.1486(4) 0.4098(3) 0.0564(16) Uani 1 1 d . . . . .
C30 C 0.0878(5) 0.6418(3) 0.1305(2) 0.0501(15) Uani 1 1 d . . . . .
C25 C -0.0438(5) 0.8339(3) -0.1681(2) 0.0476(14) Uani 1 1 d . . . . .
C14 C 0.4013(5) 0.5297(3) 0.1020(2) 0.0500(14) Uani 1 1 d . . . . .
C72 C 0.3778(5) 0.3563(3) 0.2858(2) 0.0498(15) Uani 1 1 d . . . . .
C41 C -0.2155(6) 0.6600(4) -0.0818(3) 0.0559(16) Uani 1 1 d . . . . .
C102 C 0.6435(5) 0.1038(3) 0.6712(3) 0.0514(15) Uani 1 1 d . . . . .
C73 C 0.4568(5) 0.3069(3) 0.3245(2) 0.0442(13) Uani 1 1 d . . . . .
C49 C -0.1282(5) 0.4026(3) 0.2045(2) 0.0498(14) Uani 1 1 d . . . . .
C140 C 0.5702(6) -0.0487(3) 0.8560(2) 0.0518(15) Uani 1 1 d . . . . .
C78 C 0.4834(6) 0.2435(3) 0.3246(2) 0.0533(15) Uani 1 1 d . . . . .
H78 H 0.4498 0.2322 0.3009 0.064 Uiso 1 1 calc R . . . .
C29 C 0.1463(6) 0.5854(3) 0.1715(3) 0.0557(17) Uani 1 1 d . . . . .
C83 C 0.8996(5) 0.0395(3) 0.6068(2) 0.0507(15) Uani 1 1 d . . . . .
C131 C 0.3689(5) -0.0811(3) 0.7089(3) 0.0514(15) Uani 1 1 d . . . . .
C96 C 0.4684(6) 0.2510(4) 0.5473(3) 0.0625(19) Uani 1 1 d . . . . .
C86 C 0.8863(5) 0.0086(3) 0.6599(2) 0.0467(14) Uani 1 1 d . . . . .
C13 C 0.3891(5) 0.4940(3) 0.1537(2) 0.0503(15) Uani 1 1 d . . . . .
C26 C -0.0261(6) 0.7692(4) -0.1649(3) 0.0611(18) Uani 1 1 d . . . . .
H26 H -0.0665 0.7566 -0.1863 0.073 Uiso 1 1 calc R . . . .
C34 C -0.0097(7) 0.7526(3) 0.0995(3) 0.069(2) Uani 1 1 d . . . . .
H34 H -0.0361 0.7920 0.1041 0.083 Uiso 1 1 calc R . . . .
C33 C -0.0316(7) 0.7459(3) 0.0558(3) 0.0591(17) Uani 1 1 d . . . . .
C5 C 0.5512(7) 0.6349(4) 0.2017(3) 0.0606(18) Uani 1 1 d . . . . .
C139 C 0.6201(6) -0.0178(4) 0.8087(3) 0.0569(17) Uani 1 1 d . . . . .
N8 N 0.4266(8) 0.2184(4) 0.7578(3) 0.087(2) Uani 1 1 d . . . . .
C028 C -0.3779(6) 0.4551(4) 0.6499(3) 0.0573(16) Uani 1 1 d . . . . .
C17 C 0.4195(7) 0.5978(5) 0.0059(3) 0.075(2) Uani 1 1 d . . . . .
C45 C -0.1041(6) 0.4965(4) 0.1464(3) 0.069(2) Uani 1 1 d . . . . .
H45 H -0.0547 0.5231 0.1281 0.083 Uiso 1 1 calc R . . . .
C59 C 0.0145(7) 0.3751(4) 0.3534(3) 0.0666(19) Uani 1 1 d . . . . .
H59 H 0.0198 0.3584 0.3283 0.080 Uiso 1 1 calc R . . . .
C57 C 0.1266(6) 0.4609(4) 0.3055(3) 0.0584(18) Uani 1 1 d . . . . .
C42 C -0.2618(7) 0.7252(4) -0.0905(3) 0.0644(19) Uani 1 1 d . . . . .
H42 H -0.2761 0.7535 -0.1218 0.077 Uiso 1 1 calc R . . . .
C137 C 0.5170(7) -0.2537(4) 0.8131(3) 0.068(2) Uani 1 1 d . . . . .
H137 H 0.5531 -0.2930 0.8348 0.082 Uiso 1 1 calc R . . . .
C119 C 1.0547(6) 0.1536(4) 0.6938(3) 0.0624(19) Uani 1 1 d . . . . .
C82 C 0.8701(7) 0.0102(4) 0.5747(3) 0.0615(18) Uani 1 1 d . . . . .
H82 H 0.8429 -0.0290 0.5861 0.074 Uiso 1 1 calc R . . . .
C9 C 0.6267(6) 0.5771(4) 0.2329(3) 0.0625(18) Uani 1 1 d . . . . .
N7 N 0.3561(8) 0.3327(4) 0.6867(3) 0.091(2) Uani 1 1 d . . . . .
C28 C -0.1249(6) 0.8835(3) -0.2068(2) 0.0556(16) Uani 1 1 d . . . . .
C74 C 0.5039(7) 0.3226(4) 0.3610(3) 0.0663(19) Uani 1 1 d . . . . .
H74 H 0.4863 0.3646 0.3621 0.080 Uiso 1 1 calc R . . . .
C4 C 0.6029(9) 0.6839(5) 0.1700(3) 0.077(3) Uani 1 1 d . . . . .
C31 C 0.0676(6) 0.6348(4) 0.0864(3) 0.0615(18) Uani 1 1 d . . . . .
H31 H 0.0929 0.5954 0.0817 0.074 Uiso 1 1 calc R . . . .
C52 C -0.1494(6) 0.2998(4) 0.2669(3) 0.0590(17) Uani 1 1 d . . . . .
C38 C -0.2645(7) 0.7060(5) -0.0047(3) 0.069(2) Uani 1 1 d . . . . .
C54 C -0.0966(7) 0.2400(4) 0.2995(3) 0.069(2) Uani 1 1 d . . . . .
H54 H -0.1421 0.2113 0.3183 0.082 Uiso 1 1 calc R . . . .
C15 C 0.4446(7) 0.5873(4) 0.0880(3) 0.067(2) Uani 1 1 d . . . . .
H15 H 0.4677 0.6036 0.1109 0.080 Uiso 1 1 calc R . . . .
C69 C -0.3622(6) 0.4485(4) 0.6014(3) 0.0618(17) Uani 1 1 d . . . . .
C93 C 0.3139(8) 0.1123(5) 0.4568(3) 0.079(2) Uani 1 1 d . . . . .
H93 H 0.3463 0.0687 0.4647 0.094 Uiso 1 1 calc R . . . .
C48 C -0.2498(6) 0.4174(4) 0.1967(3) 0.0633(18) Uani 1 1 d . . . . .
C32 C 0.0097(7) 0.6870(4) 0.0496(3) 0.0662(19) Uani 1 1 d . . . . .
H32 H -0.0020 0.6824 0.0199 0.079 Uiso 1 1 calc R . . . .
C123 C 1.1276(6) 0.0972(4) 0.7268(3) 0.065(2) Uani 1 1 d . . . . .
C153 C 0.0947(8) -0.0685(5) 0.9744(3) 0.083(3) Uani 1 1 d . . . . .
H153 H 0.0866 -0.1114 0.9898 0.100 Uiso 1 1 calc R . . . .
C130 C 0.2487(6) -0.0675(4) 0.6999(3) 0.0608(18) Uani 1 1 d . . . . .
C136 C 0.4002(7) -0.2391(4) 0.8086(3) 0.072(2) Uani 1 1 d . . . . .
H136 H 0.3551 -0.2672 0.8282 0.086 Uiso 1 1 calc R . . . .
C56 C 0.0887(6) 0.2687(4) 0.2753(3) 0.0589(17) Uani 1 1 d . . . . .
H56 H 0.1696 0.2576 0.2782 0.071 Uiso 1 1 calc R . . . .
C27 C 0.0497(7) 0.7236(4) -0.1310(3) 0.073(2) Uani 1 1 d . . . . .
H27 H 0.0597 0.6806 -0.1295 0.088 Uiso 1 1 calc R . . . .
C129 C 0.2037(6) -0.0114(4) 0.6604(3) 0.073(2) Uani 1 1 d . . . . .
H129 H 0.1240 -0.0005 0.6526 0.088 Uiso 1 1 calc R . . . .
C141 C 0.5100(7) -0.1003(4) 0.8624(3) 0.0655(19) Uani 1 1 d . . . . .
H141 H 0.5043 -0.1171 0.8377 0.079 Uiso 1 1 calc R . . . .
C118 C 1.1073(8) 0.2002(5) 0.6585(4) 0.077(2) Uani 1 1 d . . . . .
C24 C 0.0139(7) 0.8518(4) -0.1353(3) 0.075(2) Uani 1 1 d . . . . .
H24 H 0.0017 0.8947 -0.1362 0.090 Uiso 1 1 calc R . . . .
C97 C 0.5179(7) 0.1916(4) 0.5449(3) 0.069(2) Uani 1 1 d . . . . .
H97 H 0.5124 0.1830 0.5164 0.082 Uiso 1 1 calc R . . . .
C154 C -0.0374(7) 0.0696(4) 0.8647(3) 0.0626(18) Uani 1 1 d . . . . .
C134 C 0.3455(6) -0.1799(4) 0.7734(3) 0.0591(17) Uani 1 1 d . . . . .
C12 C 0.6443(7) 0.4784(5) 0.2928(4) 0.078(2) Uani 1 1 d . . . . .
H12 H 0.6106 0.4459 0.3144 0.094 Uiso 1 1 calc R . . . .
C90 C 0.2245(7) 0.2412(5) 0.4346(3) 0.078(2) Uani 1 1 d . . . . .
H90 H 0.1967 0.2854 0.4267 0.093 Uiso 1 1 calc R . . . .
C151 C 0.0362(6) 0.0304(4) 0.9090(3) 0.0612(17) Uani 1 1 d . . . . .
C143 C 0.4649(7) -0.1030(4) 0.9424(3) 0.070(2) Uani 1 1 d . . . . .
C81 C 0.8807(7) 0.0386(4) 0.5259(3) 0.071(2) Uani 1 1 d . . . . .
H81 H 0.8604 0.0185 0.5049 0.085 Uiso 1 1 calc R . . . .
C84 C 0.9380(8) 0.0979(4) 0.5883(3) 0.072(2) Uani 1 1 d . . . . .
H84 H 0.9568 0.1193 0.6087 0.086 Uiso 1 1 calc R . . . .
C22 C 0.1113(7) 0.7401(5) -0.0990(3) 0.077(2) Uani 1 1 d . . . . .
C47 C -0.2952(6) 0.4756(5) 0.1612(3) 0.078(2) Uani 1 1 d . . . . .
H47 H -0.3752 0.4871 0.1544 0.094 Uiso 1 1 calc R . . . .
C142 C 0.4587(7) -0.1264(4) 0.9056(3) 0.077(2) Uani 1 1 d . . . . .
H142 H 0.4192 -0.1608 0.9094 0.092 Uiso 1 1 calc R . . . .
C36 C -0.1069(7) 0.7998(4) 0.0172(3) 0.072(2) Uani 1 1 d . . . . .
H36A H -0.0981 0.7911 -0.0128 0.087 Uiso 1 1 calc R . . . .
H36B H -0.0799 0.8402 0.0132 0.087 Uiso 1 1 calc R . . . .
C16 C 0.4535(8) 0.6204(4) 0.0401(3) 0.082(3) Uani 1 1 d . . . . .
H16 H 0.4832 0.6589 0.0310 0.099 Uiso 1 1 calc R . . . .
C111 C 0.3115(8) 0.2419(4) 0.7511(3) 0.073(2) Uani 1 1 d . . . . .
C63 C 0.0622(7) 0.4507(4) 0.3888(3) 0.070(2) Uani 1 1 d . . . . .
H63 H 0.0985 0.4853 0.3879 0.084 Uiso 1 1 calc R . . . .
C92 C 0.2917(10) 0.1377(5) 0.4927(3) 0.087(3) Uani 1 1 d . . . . .
H92 H 0.3084 0.1112 0.5243 0.105 Uiso 1 1 calc R . . . .
C132 C 0.1740(6) -0.1091(5) 0.7295(4) 0.074(2) Uani 1 1 d . . . . .
H132 H 0.0935 -0.0989 0.7239 0.089 Uiso 1 1 calc R . . . .
C19 C 0.3670(6) 0.5065(4) 0.0671(3) 0.0622(18) Uani 1 1 d . . . . .
H19 H 0.3380 0.4678 0.0760 0.075 Uiso 1 1 calc R . . . .
C148 C 0.1732(7) -0.0430(4) 0.9929(3) 0.0661(19) Uani 1 1 d . . . . .
C37 C -0.2890(8) 0.7299(5) 0.0372(3) 0.079(2) Uani 1 1 d . . . . .
H37A H -0.2432 0.6993 0.0649 0.095 Uiso 1 1 calc R . . . .
H37B H -0.3705 0.7294 0.0442 0.095 Uiso 1 1 calc R . . . .
C55 C 0.0237(7) 0.2241(4) 0.3033(3) 0.067(2) Uani 1 1 d . . . . .
H55 H 0.0603 0.1843 0.3242 0.080 Uiso 1 1 calc R . . . .
C39 C -0.2202(9) 0.6422(5) 0.0023(3) 0.081(2) Uani 1 1 d . . . . .
H39 H -0.2070 0.6133 0.0335 0.097 Uiso 1 1 calc R . . . .
C80 C 0.9212(7) 0.0967(4) 0.5082(3) 0.075(2) Uani 1 1 d . . . . .
C76 C 0.6074(7) 0.2131(4) 0.3948(3) 0.066(2) Uani 1 1 d . . . . .
C61 C -0.0553(8) 0.3709(4) 0.4304(3) 0.076(2) Uani 1 1 d . . . . .
C98 C 0.5763(6) 0.1440(4) 0.5850(3) 0.0615(18) Uani 1 1 d . . . . .
H98 H 0.6089 0.1037 0.5830 0.074 Uiso 1 1 calc R . . . .
C43 C -0.2862(7) 0.7475(4) -0.0525(3) 0.071(2) Uani 1 1 d . . . . .
H43 H -0.3176 0.7910 -0.0585 0.085 Uiso 1 1 calc R . . . .
C40 C -0.1949(8) 0.6195(4) -0.0354(3) 0.071(2) Uani 1 1 d . . . . .
H40 H -0.1632 0.5761 -0.0292 0.085 Uiso 1 1 calc R . . . .
C85 C 0.9489(9) 0.1250(5) 0.5396(3) 0.087(3) Uani 1 1 d . . . . .
H85 H 0.9763 0.1641 0.5280 0.104 Uiso 1 1 calc R . . . .
C145 C 0.5773(8) -0.0255(4) 0.8938(3) 0.074(2) Uani 1 1 d . . . . .
H145 H 0.6177 0.0084 0.8907 0.089 Uiso 1 1 calc R . . . .
C91 C 0.2443(7) 0.2028(5) 0.4824(3) 0.079(2) Uani 1 1 d . . . . .
C112 C 0.2656(13) 0.1529(6) 0.8164(4) 0.104(3) Uani 1 1 d . . . . .
H112 H 0.2133 0.1309 0.8368 0.125 Uiso 1 1 calc R . . . .
C62 C 0.0020(8) 0.4219(5) 0.4286(3) 0.083(3) Uani 1 1 d . . . . .
H62 H -0.0001 0.4369 0.4546 0.100 Uiso 1 1 calc R . . . .
C152 C 0.0264(7) -0.0327(4) 0.9334(3) 0.079(2) Uani 1 1 d . . . . .
H152 H -0.0271 -0.0519 0.9222 0.094 Uiso 1 1 calc R . . . .
C23 C 0.0907(8) 0.8044(6) -0.1007(4) 0.095(3) Uani 1 1 d . . . . .
H23 H 0.1290 0.8162 -0.0784 0.113 Uiso 1 1 calc R . . . .
C18 C 0.3758(8) 0.5415(5) 0.0183(3) 0.075(2) Uani 1 1 d . . . . .
H18 H 0.3521 0.5263 -0.0052 0.090 Uiso 1 1 calc R . . . .
C125 C 1.2649(9) -0.0054(6) 0.7910(5) 0.104(4) Uani 1 1 d . . . . .
H125 H 1.3098 -0.0405 0.8139 0.125 Uiso 1 1 calc R . . . .
C6 C 0.7268(10) 0.6786(7) 0.1685(4) 0.094(3) Uani 1 1 d . . . . .
H6 H 0.7601 0.7115 0.1471 0.113 Uiso 1 1 calc R . . . .
C110 C 0.2269(9) 0.2100(5) 0.7791(4) 0.080(2) Uani 1 1 d . . . . .
C122 C 1.2493(7) 0.0920(5) 0.7238(4) 0.081(3) Uani 1 1 d . . . . .
C128 C 0.2780(7) 0.0256(4) 0.6343(3) 0.073(2) Uani 1 1 d . . . . .
H128 H 0.2500 0.0621 0.6082 0.088 Uiso 1 1 calc R . . . .
C51 C -0.2731(7) 0.3184(5) 0.2594(3) 0.074(2) Uani 1 1 d . . . . .
H51 H -0.3211 0.2916 0.2785 0.089 Uiso 1 1 calc R . . . .
C108 C 0.0703(10) 0.2924(6) 0.7356(4) 0.092(3) Uani 1 1 d . . . . .
H108 H -0.0089 0.3090 0.7300 0.111 Uiso 1 1 calc R . . . .
C77 C 0.5582(7) 0.1970(3) 0.3590(3) 0.0620(18) Uani 1 1 d . . . . .
H77 H 0.5757 0.1550 0.3581 0.074 Uiso 1 1 calc R . . . .
C115 C 0.8724(7) 0.2119(4) 0.6693(3) 0.074(2) Uani 1 1 d . . . . .
H115 H 0.7922 0.2173 0.6728 0.089 Uiso 1 1 calc R . . . .
C70 C -0.3450(9) 0.5021(5) 0.5629(3) 0.091(3) Uani 1 1 d . . . . .
H70 H -0.3445 0.5417 0.5672 0.109 Uiso 1 1 calc R . . . .
C117 C 1.0336(10) 0.2531(5) 0.6279(4) 0.091(3) Uani 1 1 d . . . . .
H117 H 1.0644 0.2843 0.6039 0.109 Uiso 1 1 calc R . . . .
C10 C 0.8173(8) 0.5172(7) 0.2627(5) 0.103(4) Uani 1 1 d . . . . .
H10 H 0.8982 0.5123 0.2622 0.124 Uiso 1 1 calc R . . . .
C1 C 0.3660(8) 0.6909(4) 0.1774(3) 0.071(2) Uani 1 1 d . . . . .
H1 H 0.2856 0.6939 0.1797 0.085 Uiso 1 1 calc R . . . .
C109 C 0.1053(9) 0.2383(6) 0.7703(4) 0.094(3) Uani 1 1 d . . . . .
H109 H 0.0505 0.2175 0.7899 0.113 Uiso 1 1 calc R . . . .
C8 C 0.7478(7) 0.5731(6) 0.2314(4) 0.083(3) Uani 1 1 d . . . . .
C120 C 1.2300(9) 0.1916(6) 0.6570(4) 0.095(3) Uani 1 1 d . . . . .
H120 H 1.2645 0.2224 0.6341 0.114 Uiso 1 1 calc R . . . .
C50 C -0.3216(7) 0.3732(5) 0.2255(4) 0.077(2) Uani 1 1 d . . . . .
H50 H -0.4022 0.3830 0.2204 0.093 Uiso 1 1 calc R . . . .
C133 C 0.2218(7) -0.1624(5) 0.7651(3) 0.075(2) Uani 1 1 d . . . . .
H133 H 0.1736 -0.1885 0.7847 0.090 Uiso 1 1 calc R . . . .
C75 C 0.5783(8) 0.2745(5) 0.3961(3) 0.080(2) Uani 1 1 d . . . . .
H75 H 0.6087 0.2847 0.4210 0.096 Uiso 1 1 calc R . . . .
C95 C 0.3988(8) 0.3013(4) 0.5046(3) 0.081(3) Uani 1 1 d . . . . .
H95A H 0.4151 0.2887 0.4764 0.097 Uiso 1 1 calc R . . . .
H95B H 0.4243 0.3425 0.4990 0.097 Uiso 1 1 calc R . . . .
C60 C -0.0460(8) 0.3472(4) 0.3930(3) 0.078(2) Uani 1 1 d . . . . .
H60 H -0.0808 0.3119 0.3944 0.094 Uiso 1 1 calc R . . . .
C21 C 0.1991(8) 0.6914(6) -0.0624(4) 0.104(4) Uani 1 1 d . . . . .
H21A H 0.2028 0.6491 -0.0656 0.124 Uiso 0.733(4) 1 calc R . P B 1
H21B H 0.1741 0.6887 -0.0305 0.124 Uiso 0.733(4) 1 calc R . P B 1
H21C H 0.1578 0.6635 -0.0377 0.124 Uiso 0.267(4) 1 calc R . P B 2
H21D H 0.2416 0.7144 -0.0473 0.124 Uiso 0.267(4) 1 calc R . P B 2
C150 C 0.1162(7) 0.0575(4) 0.9280(3) 0.075(2) Uani 1 1 d . . . . .
H150 H 0.1236 0.1006 0.9130 0.090 Uiso 1 1 calc R . . . .
C04T C 0.6962(9) 0.1637(5) 0.4317(4) 0.098(3) Uani 1 1 d . . . . .
H04A H 0.7052 0.1219 0.4271 0.118 Uiso 0.793(7) 1 calc R . P A 1
H04B H 0.6703 0.1587 0.4638 0.118 Uiso 0.793(7) 1 calc R . P A 1
H04C H 0.6547 0.1308 0.4516 0.118 Uiso 0.207(7) 1 calc R . P A 2
H04D H 0.7214 0.1858 0.4522 0.118 Uiso 0.207(7) 1 calc R . P A 2
C124 C 1.3167(8) 0.0374(7) 0.7571(5) 0.102(4) Uani 1 1 d . . . . .
H124 H 1.3976 0.0308 0.7557 0.122 Uiso 1 1 calc R . . . .
C20 C 0.4345(8) 0.6345(6) -0.0471(3) 0.102(4) Uani 1 1 d . . . . .
H20A H 0.4184 0.6083 -0.0660 0.122 Uiso 0.733(4) 1 calc R . P B 1
H20B H 0.5151 0.6407 -0.0514 0.122 Uiso 0.733(4) 1 calc R . P B 1
H20C H 0.5011 0.6116 -0.0583 0.122 Uiso 0.267(4) 1 calc R . P B 2
H20D H 0.4505 0.6773 -0.0503 0.122 Uiso 0.267(4) 1 calc R . P B 2
C46 C -0.2213(7) 0.5161(4) 0.1364(3) 0.078(2) Uani 1 1 d . . . . .
H46 H -0.2504 0.5558 0.1135 0.094 Uiso 1 1 calc R . . . .
C11 C 0.7657(9) 0.4708(7) 0.2934(5) 0.105(4) Uani 1 1 d . . . . .
H11 H 0.8106 0.4340 0.3147 0.126 Uiso 1 1 calc R . . . .
C94 C 0.2194(9) 0.2301(6) 0.5223(4) 0.096(3) Uani 1 1 d . . . . .
H94A H 0.2664 0.2015 0.5503 0.115 Uiso 1 1 calc R . . . .
H94B H 0.1383 0.2289 0.5299 0.115 Uiso 1 1 calc R . . . .
C67 C -0.3510(8) 0.3863(5) 0.5486(4) 0.090(3) Uani 1 1 d . . . . .
H67 H -0.3546 0.3472 0.5438 0.107 Uiso 1 1 calc R . . . .
C116 C 0.9166(9) 0.2594(5) 0.6329(4) 0.089(3) Uani 1 1 d . . . . .
H116 H 0.8666 0.2948 0.6125 0.107 Uiso 1 1 calc R . . . .
C66 C -0.3340(8) 0.4405(6) 0.5098(3) 0.087(3) Uani 1 1 d . . . . .
C149 C 0.1847(8) 0.0206(4) 0.9690(3) 0.079(2) Uani 1 1 d . . . . .
H149 H 0.2390 0.0389 0.9806 0.094 Uiso 1 1 calc R . . . .
C2 C 0.4100(12) 0.7424(4) 0.1442(3) 0.095(3) Uani 1 1 d . . . . .
H2 H 0.3601 0.7785 0.1246 0.114 Uiso 1 1 calc R . . . .
C121 C 1.2988(8) 0.1392(7) 0.6882(5) 0.100(4) Uani 1 1 d . . . . .
H121 H 1.3794 0.1345 0.6862 0.120 Uiso 1 1 calc R . . . .
C71 C -0.3287(11) 0.4961(6) 0.5179(4) 0.105(3) Uani 1 1 d . . . . .
H71 H -0.3135 0.5317 0.4926 0.126 Uiso 1 1 calc R . . . .
C68 C -0.3625(8) 0.3907(5) 0.5946(3) 0.078(2) Uani 1 1 d . . . . .
H68 H -0.3703 0.3542 0.6205 0.093 Uiso 1 1 calc R . . . .
C106 C 0.1551(8) 0.3272(5) 0.7055(4) 0.079(2) Uani 1 1 d . . . . .
C114 C 0.4608(10) 0.1630(5) 0.7925(4) 0.097(3) Uani 1 1 d . . . . .
H114 H 0.5399 0.1457 0.7970 0.116 Uiso 1 1 calc R . . . .
C126 C 1.1438(7) 0.0035(5) 0.7914(4) 0.082(3) Uani 1 1 d . . . . .
H126 H 1.1088 -0.0269 0.8144 0.098 Uiso 1 1 calc R . . . .
C107 C 0.2726(9) 0.3031(5) 0.7130(4) 0.077(2) Uani 1 1 d . . . . .
C65 C -0.3231(11) 0.4377(7) 0.4592(4) 0.132(5) Uani 1 1 d D . . . .
H65A H -0.2665 0.4642 0.4433 0.158 Uiso 1 1 calc R . . . .
H65B H -0.3976 0.4569 0.4419 0.158 Uiso 1 1 calc R . . . .
C3 C 0.5285(12) 0.7376(5) 0.1417(3) 0.091(3) Uani 1 1 d . . . . .
H3 H 0.5595 0.7716 0.1204 0.109 Uiso 1 1 calc R . . . .
C144 C 0.5241(9) -0.0528(4) 0.9368(3) 0.080(2) Uani 1 1 d . . . . .
H144 H 0.5290 -0.0366 0.9618 0.096 Uiso 1 1 calc R . . . .
S1 S 0.2992(8) 0.6433(5) -0.0863(3) 0.0913(10) Uani 0.267(4) 1 d . . P B 2
C147 C 0.2422(8) -0.0821(5) 1.0391(3) 0.089(3) Uani 1 1 d . . . . .
H14A H 0.2155 -0.1233 1.0519 0.107 Uiso 1 1 calc R . . . .
H14B H 0.2252 -0.0594 1.0620 0.107 Uiso 1 1 calc R . . . .
C79 C 0.9354(8) 0.1246(6) 0.4550(3) 0.098(3) Uani 1 1 d . . . . .
H79A H 0.9306 0.0911 0.4410 0.117 Uiso 0.793(7) 1 calc R . P A 1
H79B H 1.0132 0.1353 0.4500 0.117 Uiso 0.793(7) 1 calc R . P A 1
H79C H 1.0054 0.1002 0.4471 0.117 Uiso 0.207(7) 1 calc R . P A 2
H79D H 0.9483 0.1688 0.4478 0.117 Uiso 0.207(7) 1 calc R . P A 2
C64 C -0.1265(10) 0.3427(6) 0.4709(4) 0.118(4) Uani 1 1 d D . . . .
H64A H -0.1140 0.3600 0.4963 0.142 Uiso 1 1 calc R . . . .
H64B H -0.1006 0.2962 0.4834 0.142 Uiso 1 1 calc R . . . .
C103 C 0.3172(11) 0.3884(6) 0.6528(5) 0.110(4) Uani 1 1 d . . . . .
H103 H 0.3727 0.4109 0.6351 0.132 Uiso 1 1 calc R . . . .
C7 C 0.7961(9) 0.6247(7) 0.1986(4) 0.101(4) Uani 1 1 d . . . . .
H7 H 0.8767 0.6216 0.1976 0.122 Uiso 1 1 calc R . . . .
C146 C 0.4106(9) -0.1364(5) 0.9894(4) 0.099(3) Uani 1 1 d . . . . .
H14C H 0.4562 -0.1794 1.0036 0.119 Uiso 1 1 calc R . . . .
H14D H 0.3330 -0.1419 0.9818 0.119 Uiso 1 1 calc R . . . .
S3A S 0.8155(10) 0.1254(7) 0.4156(4) 0.089(5) Uani 0.207(7) 1 d . . P A 2
C105 C 0.1186(12) 0.3862(6) 0.6693(5) 0.110(4) Uani 1 1 d . . . . .
H105 H 0.0400 0.4046 0.6646 0.132 Uiso 1 1 calc R . . . .
C113 C 0.3842(14) 0.1298(6) 0.8224(5) 0.110(4) Uani 1 1 d . . . . .
H113 H 0.4125 0.0914 0.8468 0.132 Uiso 1 1 calc R . . . .
C104 C 0.1991(13) 0.4168(7) 0.6411(6) 0.133(5) Uani 1 1 d . . . . .
H104 H 0.1771 0.4547 0.6153 0.160 Uiso 1 1 calc R . . . .

loop_
_atom_site_aniso_label
_atom_site_aniso_U_11
_atom_site_aniso_U_22
_atom_site_aniso_U_33
_atom_site_aniso_U_23
_atom_site_aniso_U_13
_atom_site_aniso_U_12
Pr4 0.03431(16) 0.03891(17) 0.04672(19) -0.01139(13) -0.00220(12) -0.00451(12)
Pr2 0.03488(16) 0.03936(17) 0.04696(19) -0.01085(13) -0.00008(12) -0.00498(12)
Pr3 0.03747(17) 0.04361(18) 0.0545(2) -0.01458(15) -0.00556(13) -0.00482(13)
Pr1 0.04297(18) 0.04163(18) 0.0500(2) -0.01312(14) -0.00353(13) -0.00524(13)
S2 0.0764(12) 0.0761(13) 0.0786(13) -0.0349(11) -0.0156(10) 0.0090(10)
S5 0.0958(16) 0.1050(18) 0.0959(17) -0.0577(15) -0.0377(13) 0.0366(14)
S4 0.0729(13) 0.1121(19) 0.0714(13) -0.0112(13) 0.0022(10) -0.0071(12)
S3 0.0778(18) 0.090(2) 0.0734(18) 0.0112(15) -0.0091(13) -0.0118(14)
S1A 0.0747(17) 0.091(2) 0.0774(18) 0.0132(15) -0.0091(13) -0.0132(14)
S6 0.180(3) 0.221(4) 0.166(3) -0.142(3) 0.101(3) -0.128(3)
O3 0.079(3) 0.048(3) 0.051(3) -0.010(2) 0.003(2) -0.013(2)
O18 0.061(3) 0.057(3) 0.060(3) -0.017(2) -0.008(2) 0.003(2)
O5 0.041(2) 0.052(3) 0.067(3) -0.014(2) 0.0068(19) -0.0134(19)
O10 0.054(3) 0.061(3) 0.059(3) -0.007(2) -0.016(2) -0.007(2)
O4 0.062(3) 0.063(3) 0.061(3) -0.019(2) -0.012(2) 0.005(2)
N10 0.043(3) 0.056(3) 0.052(3) -0.017(2) -0.001(2) -0.008(2)
O17 0.074(3) 0.050(3) 0.052(3) -0.016(2) 0.000(2) -0.011(2)
O20 0.056(3) 0.058(3) 0.063(3) -0.014(2) -0.016(2) -0.003(2)
O12 0.048(2) 0.050(2) 0.059(3) -0.015(2) 0.0054(19) -0.0121(19)
O11 0.049(2) 0.063(3) 0.063(3) -0.025(2) 0.002(2) -0.015(2)
O9 0.082(3) 0.043(3) 0.067(3) -0.010(2) 0.008(3) -0.003(2)
O6 0.059(3) 0.065(3) 0.052(3) -0.021(2) 0.005(2) -0.019(2)
O2 0.053(3) 0.063(3) 0.053(3) -0.003(2) -0.016(2) -0.007(2)
O1 0.081(3) 0.039(2) 0.077(3) -0.013(2) 0.001(3) 0.003(2)
O8 0.071(3) 0.035(2) 0.091(4) -0.005(2) 0.009(3) 0.000(2)
O19 0.061(3) 0.041(2) 0.088(4) -0.012(2) -0.001(3) -0.004(2)
O23 0.065(3) 0.076(3) 0.066(3) -0.027(3) -0.017(2) -0.007(3)
O7 0.060(3) 0.062(3) 0.074(3) -0.011(3) -0.013(3) 0.003(2)
O14 0.069(3) 0.076(4) 0.088(4) -0.028(3) 0.015(3) -0.022(3)
N4 0.045(3) 0.047(3) 0.051(3) -0.013(2) 0.002(2) -0.011(2)
N9 0.042(3) 0.056(3) 0.050(3) -0.013(2) 0.000(2) -0.006(2)
O26 0.071(3) 0.055(3) 0.080(4) -0.022(3) -0.007(3) 0.000(2)
O15 0.096(4) 0.048(3) 0.057(3) -0.018(2) -0.001(3) -0.013(3)
O16 0.079(3) 0.051(3) 0.067(3) -0.019(2) -0.009(3) 0.006(2)
C87 0.051(3) 0.055(4) 0.053(4) -0.021(3) 0.003(3) -0.014(3)
O21 0.057(3) 0.067(3) 0.079(4) -0.023(3) 0.012(2) -0.013(2)
O22 0.062(3) 0.084(4) 0.061(3) -0.037(3) 0.006(2) -0.008(3)
N1 0.071(4) 0.051(3) 0.060(4) -0.019(3) -0.001(3) -0.016(3)
N3 0.040(3) 0.053(3) 0.059(3) -0.012(3) 0.003(2) -0.007(2)
C44 0.040(3) 0.068(4) 0.052(4) -0.019(3) 0.001(3) -0.014(3)
C100 0.055(4) 0.051(4) 0.060(4) -0.020(3) -0.005(3) -0.010(3)
O13 0.060(3) 0.096(4) 0.061(3) -0.043(3) 0.006(2) 0.003(3)
C135 0.044(3) 0.053(4) 0.054(4) -0.025(3) 0.005(3) -0.008(3)
O25 0.087(4) 0.052(3) 0.097(4) -0.025(3) -0.001(3) -0.001(3)
N2 0.055(3) 0.066(4) 0.074(4) -0.028(3) -0.007(3) -0.008(3)
C99 0.039(3) 0.036(3) 0.061(4) -0.012(3) -0.004(3) -0.004(2)
N5 0.045(3) 0.058(4) 0.087(4) -0.026(3) 0.005(3) -0.015(3)
O24 0.124(5) 0.066(4) 0.094(4) -0.023(3) -0.046(4) -0.014(3)
C89 0.068(4) 0.080(5) 0.053(4) -0.025(4) -0.006(3) -0.003(4)
N6 0.041(3) 0.071(4) 0.083(4) -0.038(4) -0.006(3) 0.001(3)
C58 0.050(4) 0.065(4) 0.053(4) -0.020(3) 0.002(3) 0.001(3)
C138 0.051(4) 0.055(4) 0.063(4) -0.020(3) -0.004(3) -0.008(3)
C35 0.061(4) 0.055(4) 0.063(4) -0.022(3) -0.011(3) -0.001(3)
C53 0.045(3) 0.050(4) 0.058(4) -0.023(3) 0.007(3) -0.013(3)
C101 0.059(4) 0.048(4) 0.062(4) -0.018(3) -0.006(3) -0.003(3)
C127 0.055(4) 0.065(5) 0.066(5) -0.012(4) 0.002(3) -0.006(3)
C88 0.051(4) 0.063(4) 0.059(4) -0.025(3) 0.002(3) -0.008(3)
C30 0.047(3) 0.037(3) 0.059(4) -0.010(3) -0.004(3) 0.001(2)
C25 0.043(3) 0.041(3) 0.054(4) -0.010(3) -0.005(3) -0.004(2)
C14 0.039(3) 0.055(4) 0.052(4) -0.015(3) 0.001(2) -0.007(3)
C72 0.044(3) 0.040(3) 0.057(4) -0.008(3) 0.007(3) 0.000(2)
C41 0.056(4) 0.063(4) 0.053(4) -0.023(3) 0.002(3) -0.014(3)
C102 0.032(3) 0.046(3) 0.070(4) -0.012(3) 0.006(3) -0.004(2)
C73 0.041(3) 0.040(3) 0.048(3) -0.010(3) 0.000(2) -0.008(2)
C49 0.038(3) 0.056(4) 0.057(4) -0.021(3) 0.002(3) -0.009(3)
C140 0.052(3) 0.055(4) 0.048(4) -0.019(3) 0.000(3) -0.004(3)
C78 0.055(4) 0.052(4) 0.052(4) -0.016(3) -0.004(3) -0.011(3)
C29 0.042(3) 0.046(4) 0.067(4) -0.005(3) 0.001(3) 0.000(3)
C83 0.039(3) 0.050(3) 0.059(4) -0.015(3) -0.002(3) -0.004(3)
C131 0.041(3) 0.056(4) 0.063(4) -0.029(3) 0.003(3) -0.006(3)
C96 0.057(4) 0.054(4) 0.064(5) -0.006(3) -0.008(3) -0.001(3)
C86 0.030(3) 0.049(3) 0.058(4) -0.016(3) 0.001(2) -0.001(2)
C13 0.034(3) 0.058(4) 0.054(4) -0.016(3) -0.001(2) 0.001(3)
C26 0.051(4) 0.064(4) 0.062(4) -0.013(3) -0.006(3) -0.011(3)
C34 0.070(5) 0.038(3) 0.091(6) -0.018(4) -0.012(4) 0.003(3)
C33 0.066(4) 0.049(4) 0.059(4) -0.014(3) -0.007(3) -0.010(3)
C5 0.073(5) 0.065(4) 0.065(4) -0.041(4) 0.016(3) -0.031(4)
C139 0.044(3) 0.056(4) 0.066(4) -0.020(3) 0.002(3) 0.006(3)
N8 0.098(6) 0.073(5) 0.096(6) -0.041(4) 0.003(4) -0.004(4)
C028 0.059(4) 0.054(4) 0.062(4) -0.021(3) -0.007(3) -0.014(3)
C17 0.063(4) 0.083(6) 0.054(4) 0.002(4) -0.003(3) 0.002(4)
C45 0.045(4) 0.069(5) 0.075(5) -0.002(4) 0.001(3) -0.005(3)
C59 0.073(5) 0.062(5) 0.062(4) -0.021(4) 0.013(4) -0.004(4)
C57 0.038(3) 0.062(4) 0.063(4) -0.014(3) 0.007(3) 0.008(3)
C42 0.067(4) 0.069(5) 0.055(4) -0.022(4) -0.010(3) -0.001(4)
C137 0.069(5) 0.061(4) 0.064(5) -0.004(4) 0.005(4) -0.019(4)
C119 0.057(4) 0.072(5) 0.076(5) -0.043(4) 0.015(3) -0.023(4)
C82 0.068(4) 0.061(4) 0.061(4) -0.023(3) 0.006(3) -0.019(3)
C9 0.058(4) 0.074(5) 0.071(5) -0.041(4) 0.007(3) -0.019(4)
N7 0.104(6) 0.072(5) 0.103(6) -0.038(5) 0.025(5) -0.019(4)
C28 0.049(3) 0.054(4) 0.053(4) -0.011(3) 0.001(3) 0.009(3)
C74 0.072(5) 0.054(4) 0.071(5) -0.021(4) -0.011(4) -0.002(3)
C4 0.114(7) 0.080(6) 0.066(5) -0.045(5) 0.029(5) -0.055(5)
C31 0.056(4) 0.052(4) 0.079(5) -0.029(4) 0.000(3) 0.000(3)
C52 0.052(4) 0.063(4) 0.067(4) -0.024(4) 0.016(3) -0.021(3)
C38 0.074(5) 0.088(6) 0.055(4) -0.031(4) 0.010(3) -0.028(4)
C54 0.073(5) 0.059(4) 0.078(5) -0.018(4) 0.017(4) -0.033(4)
C15 0.075(5) 0.060(4) 0.059(4) -0.005(3) -0.004(4) -0.028(4)
C69 0.062(4) 0.065(4) 0.056(4) -0.018(3) -0.005(3) -0.009(3)
C93 0.103(6) 0.079(6) 0.049(4) -0.017(4) -0.005(4) -0.011(5)
C48 0.046(4) 0.070(5) 0.075(5) -0.024(4) 0.009(3) -0.011(3)
C32 0.068(4) 0.069(5) 0.061(4) -0.026(4) -0.005(3) -0.001(4)
C123 0.048(4) 0.085(5) 0.082(5) -0.057(5) 0.003(3) -0.011(4)
C153 0.084(6) 0.077(6) 0.073(5) -0.006(4) -0.008(4) -0.013(5)
C130 0.039(3) 0.073(5) 0.075(5) -0.031(4) 0.005(3) -0.007(3)
C136 0.076(5) 0.070(5) 0.069(5) -0.011(4) 0.013(4) -0.037(4)
C56 0.051(4) 0.058(4) 0.062(4) -0.014(3) 0.000(3) -0.006(3)
C27 0.073(5) 0.047(4) 0.084(6) -0.006(4) -0.002(4) 0.003(4)
C129 0.039(4) 0.089(6) 0.085(6) -0.025(5) -0.005(3) 0.000(4)
C141 0.062(4) 0.061(4) 0.072(5) -0.021(4) -0.001(4) -0.011(3)
C118 0.077(5) 0.088(6) 0.093(6) -0.053(5) 0.028(5) -0.046(5)
C24 0.081(5) 0.062(5) 0.075(5) -0.014(4) -0.022(4) -0.006(4)
C97 0.070(5) 0.069(5) 0.060(4) -0.019(4) -0.006(4) 0.001(4)
C154 0.075(5) 0.057(4) 0.058(4) -0.021(3) 0.000(3) -0.012(4)
C134 0.057(4) 0.069(5) 0.063(4) -0.031(4) 0.013(3) -0.024(3)
C12 0.056(4) 0.078(6) 0.096(6) -0.030(5) -0.011(4) 0.005(4)
C90 0.067(5) 0.089(6) 0.089(6) -0.055(5) -0.011(4) 0.010(4)
C151 0.063(4) 0.069(5) 0.054(4) -0.028(4) -0.006(3) -0.002(3)
C143 0.070(5) 0.056(4) 0.076(5) -0.013(4) 0.010(4) -0.005(4)
C81 0.082(5) 0.076(5) 0.056(4) -0.021(4) 0.001(4) -0.017(4)
C84 0.085(5) 0.059(4) 0.066(5) -0.007(4) -0.007(4) -0.025(4)
C22 0.060(4) 0.077(6) 0.072(5) -0.003(4) -0.010(4) 0.001(4)
C47 0.039(4) 0.091(6) 0.092(6) -0.017(5) -0.005(4) -0.001(4)
C142 0.067(5) 0.069(5) 0.090(6) -0.013(5) 0.001(4) -0.024(4)
C36 0.077(5) 0.064(5) 0.063(5) -0.009(4) -0.009(4) -0.002(4)
C16 0.087(6) 0.067(5) 0.076(6) 0.004(4) 0.000(4) -0.025(4)
C111 0.072(5) 0.070(5) 0.087(6) -0.042(5) 0.001(4) -0.009(4)
C63 0.066(5) 0.080(5) 0.067(5) -0.033(4) -0.002(4) -0.001(4)
C92 0.119(8) 0.093(7) 0.055(5) -0.029(5) 0.008(5) -0.022(6)
C132 0.041(4) 0.085(6) 0.103(7) -0.037(5) 0.008(4) -0.016(4)
C19 0.065(4) 0.067(5) 0.056(4) -0.019(3) 0.003(3) -0.018(4)
C148 0.064(4) 0.072(5) 0.054(4) -0.016(4) 0.001(3) 0.002(4)
C37 0.085(6) 0.093(6) 0.070(5) -0.039(5) 0.016(4) -0.022(5)
C55 0.066(4) 0.055(4) 0.070(5) -0.004(4) 0.006(4) -0.017(3)
C39 0.114(7) 0.075(6) 0.053(5) -0.016(4) 0.004(4) -0.024(5)
C80 0.063(4) 0.079(5) 0.061(5) 0.001(4) -0.001(4) -0.006(4)
C76 0.060(4) 0.066(5) 0.056(4) -0.001(4) -0.013(3) -0.003(3)
C61 0.093(6) 0.064(5) 0.059(5) -0.013(4) 0.017(4) 0.001(4)
C98 0.059(4) 0.051(4) 0.076(5) -0.029(4) -0.001(3) 0.002(3)
C43 0.068(5) 0.074(5) 0.077(5) -0.040(4) -0.006(4) -0.002(4)
C40 0.092(6) 0.066(5) 0.054(4) -0.017(4) -0.003(4) -0.013(4)
C85 0.113(7) 0.070(5) 0.069(5) 0.000(4) -0.008(5) -0.038(5)
C145 0.087(5) 0.067(5) 0.073(5) -0.020(4) 0.006(4) -0.030(4)
C91 0.066(5) 0.118(8) 0.068(5) -0.052(5) 0.004(4) -0.015(5)
C112 0.145(11) 0.079(7) 0.106(8) -0.047(6) 0.030(8) -0.036(7)
C62 0.090(6) 0.097(7) 0.060(5) -0.036(5) 0.008(4) 0.010(5)
C152 0.076(5) 0.067(5) 0.086(6) -0.016(4) -0.010(4) -0.014(4)
C23 0.082(6) 0.112(8) 0.082(6) -0.027(6) -0.034(5) -0.004(6)
C18 0.079(5) 0.082(6) 0.059(5) -0.018(4) -0.002(4) -0.014(4)
C125 0.064(6) 0.106(8) 0.155(11) -0.077(8) -0.038(7) 0.024(6)
C6 0.105(8) 0.134(10) 0.087(7) -0.069(7) 0.043(6) -0.071(7)
C110 0.097(7) 0.074(6) 0.087(6) -0.048(5) 0.018(5) -0.024(5)
C122 0.041(4) 0.114(7) 0.117(8) -0.080(7) 0.005(4) -0.009(4)
C128 0.053(4) 0.078(5) 0.072(5) -0.011(4) -0.011(4) 0.009(4)
C51 0.051(4) 0.081(6) 0.091(6) -0.024(5) 0.019(4) -0.022(4)
C108 0.085(7) 0.098(8) 0.108(8) -0.051(7) 0.005(6) -0.021(6)
C77 0.068(4) 0.040(3) 0.068(5) -0.010(3) -0.005(3) 0.002(3)
C115 0.065(5) 0.060(5) 0.093(6) -0.019(4) 0.012(4) -0.012(4)
C70 0.126(8) 0.073(6) 0.068(6) -0.020(5) 0.002(5) -0.013(5)
C117 0.120(8) 0.081(6) 0.086(7) -0.030(5) 0.036(6) -0.051(6)
C10 0.044(5) 0.135(10) 0.143(10) -0.070(9) -0.007(5) 0.001(6)
C1 0.091(6) 0.051(4) 0.070(5) -0.017(4) -0.006(4) -0.015(4)
C109 0.093(7) 0.104(8) 0.113(8) -0.062(7) 0.034(6) -0.040(6)
C8 0.051(4) 0.124(8) 0.111(7) -0.081(7) 0.018(4) -0.030(5)
C120 0.086(7) 0.121(9) 0.120(9) -0.081(8) 0.050(6) -0.058(6)
C50 0.042(4) 0.084(6) 0.110(7) -0.036(5) 0.009(4) -0.017(4)
C133 0.051(4) 0.092(6) 0.090(6) -0.036(5) 0.016(4) -0.025(4)
C75 0.081(5) 0.091(6) 0.069(5) -0.030(5) -0.024(4) -0.008(5)
C95 0.105(6) 0.061(5) 0.061(5) 0.000(4) -0.019(4) -0.005(4)
C60 0.075(5) 0.068(5) 0.083(6) -0.015(4) 0.010(4) -0.011(4)
C21 0.079(6) 0.107(8) 0.088(7) 0.010(6) -0.022(5) -0.001(5)
C150 0.086(5) 0.056(4) 0.080(5) -0.021(4) -0.020(4) -0.003(4)
C04T 0.093(7) 0.093(7) 0.078(6) -0.002(5) -0.018(5) 0.017(5)
C124 0.041(4) 0.133(10) 0.169(12) -0.105(9) 0.004(6) -0.002(5)
C20 0.074(5) 0.132(9) 0.058(5) 0.012(5) 0.009(4) 0.008(5)
C46 0.057(4) 0.074(5) 0.083(6) -0.006(4) -0.003(4) 0.006(4)
C11 0.057(5) 0.121(9) 0.131(10) -0.048(8) -0.021(6) 0.015(6)
C94 0.091(6) 0.138(9) 0.091(7) -0.075(7) 0.024(5) -0.033(6)
C67 0.094(6) 0.100(7) 0.099(7) -0.058(6) 0.021(5) -0.033(5)
C116 0.100(7) 0.072(6) 0.092(7) -0.017(5) 0.013(5) -0.027(5)
C66 0.081(6) 0.114(8) 0.070(6) -0.038(6) 0.003(4) -0.018(5)
C149 0.084(5) 0.077(6) 0.077(5) -0.032(5) -0.027(4) -0.003(4)
C2 0.151(10) 0.056(5) 0.071(6) -0.006(4) -0.007(6) -0.030(6)
C121 0.058(5) 0.150(11) 0.139(10) -0.100(9) 0.037(6) -0.044(6)
C71 0.142(9) 0.101(8) 0.068(6) -0.025(6) 0.013(6) -0.021(7)
C68 0.091(6) 0.081(6) 0.069(5) -0.032(5) 0.010(4) -0.024(5)
C106 0.071(5) 0.078(6) 0.093(7) -0.040(5) 0.007(5) -0.009(4)
C114 0.103(7) 0.079(7) 0.117(9) -0.048(7) 0.000(7) -0.004(6)
C126 0.056(5) 0.094(7) 0.096(7) -0.045(5) -0.016(4) 0.013(4)
C107 0.088(6) 0.075(6) 0.085(6) -0.047(5) 0.012(5) -0.015(5)
C65 0.094(8) 0.211(16) 0.095(8) -0.061(9) 0.003(6) -0.017(9)
C3 0.151(10) 0.072(6) 0.066(5) -0.026(5) 0.016(6) -0.061(6)
C144 0.108(7) 0.073(5) 0.062(5) -0.024(4) 0.018(4) -0.025(5)
S1 0.0747(17) 0.091(2) 0.0774(18) 0.0132(15) -0.0091(13) -0.0132(14)
C147 0.082(6) 0.108(8) 0.057(5) -0.008(5) -0.002(4) 0.001(5)
C79 0.080(6) 0.130(9) 0.055(5) 0.003(5) 0.001(4) -0.008(6)
C64 0.142(10) 0.099(8) 0.104(8) -0.020(7) 0.057(7) -0.025(7)
C103 0.115(9) 0.102(9) 0.116(9) -0.035(7) 0.027(7) -0.030(7)
C7 0.071(6) 0.167(12) 0.109(8) -0.085(9) 0.037(6) -0.059(7)
C146 0.096(7) 0.073(6) 0.112(8) -0.012(5) 0.031(6) -0.010(5)
S3A 0.070(6) 0.123(11) 0.052(6) -0.008(6) -0.007(4) 0.004(6)
C105 0.114(9) 0.097(8) 0.113(9) -0.040(7) -0.003(7) 0.006(7)
C113 0.159(12) 0.072(7) 0.098(8) -0.035(6) -0.010(8) -0.007(8)
C104 0.131(11) 0.096(9) 0.142(12) -0.005(8) 0.018(9) -0.006(8)

loop_
_atom_type_symbol
_atom_type_description
_atom_type_scat_dispersion_real
_atom_type_scat_dispersion_imag
_atom_type_scat_source
C C 0.0181 0.0091 'International Tables Vol C Tables 4.2.6.8 and 6.1.1.4'
H H 0.0000 0.0000 'International Tables Vol C Tables 4.2.6.8 and 6.1.1.4'
N N 0.0311 0.0180 'International Tables Vol C Tables 4.2.6.8 and 6.1.1.4'
O O 0.0492 0.0322 'International Tables Vol C Tables 4.2.6.8 and 6.1.1.4'
Pr Pr -2.4164 10.2820 'International Tables Vol C Tables 4.2.6.8 and 6.1.1.4'
S S 0.3331 0.5567 'International Tables Vol C Tables 4.2.6.8 and 6.1.1.4'

loop_
_geom_angle_atom_site_label_1
_geom_angle_atom_site_label_2
_geom_angle_atom_site_label_3
_geom_angle
_geom_angle_site_symmetry_1
_geom_angle_site_symmetry_3
_geom_angle_publ_flag
O18 Pr4 N10 101.28(17) 2_656 . ?
O18 Pr4 N9 69.36(16) 2_656 . ?
O18 Pr4 C87 25.65(17) 2_656 2_656 ?
N10 Pr4 C87 89.76(18) . 2_656 ?
O17 Pr4 O18 51.64(15) 2_656 2_656 ?
O17 Pr4 N10 75.02(17) 2_656 . ?
O17 Pr4 N9 94.34(17) 2_656 . ?
O17 Pr4 C87 26.12(17) 2_656 2_656 ?
O12 Pr4 O18 77.97(16) . 2_656 ?
O12 Pr4 N10 149.09(16) . . ?
O12 Pr4 O17 81.04(16) . 2_656 ?
O12 Pr4 O2 78.25(16) . 1_646 ?
O12 Pr4 N9 140.98(16) . . ?
O12 Pr4 C87 76.40(17) . 2_656 ?
O12 Pr4 O22 122.15(18) . . ?
O2 Pr4 O18 133.47(17) 1_646 2_656 ?
O2 Pr4 N10 80.61(16) 1_646 . ?
O2 Pr4 O17 85.48(17) 1_646 2_656 ?
O2 Pr4 N9 140.36(16) 1_646 . ?
O2 Pr4 C87 109.31(19) 1_646 2_656 ?
O19 Pr4 O18 82.88(18) . 2_656 ?
O19 Pr4 N10 135.56(17) . . ?
O19 Pr4 O17 132.28(18) . 2_656 ?
O19 Pr4 O12 75.31(17) . . ?
O19 Pr4 O2 127.83(18) . 1_646 ?
O19 Pr4 N9 79.93(17) . . ?
O19 Pr4 C87 107.0(2) . 2_656 ?
O19 Pr4 O22 79.8(2) . . ?
N9 Pr4 N10 61.31(16) . . ?
N9 Pr4 C87 82.70(18) . 2_656 ?
O22 Pr4 O18 148.32(16) . 2_656 ?
O22 Pr4 N10 74.07(19) . . ?
O22 Pr4 O17 146.67(18) . 2_656 ?
O22 Pr4 O2 77.51(18) . 1_646 ?
O22 Pr4 N9 81.56(17) . . ?
O22 Pr4 C87 161.44(18) . 2_656 ?
O3 Pr2 O4 52.07(16) 2_565 2_565 ?
O3 Pr2 N4 74.30(16) 2_565 . ?
O3 Pr2 N3 97.19(18) 2_565 . ?
O3 Pr2 C44 26.17(17) 2_565 2_565 ?
O5 Pr2 O3 80.69(17) . 2_565 ?
O5 Pr2 O10 80.76(16) . . ?
O5 Pr2 O4 77.31(17) . 2_565 ?
O5 Pr2 N4 149.73(16) . . ?
O5 Pr2 N3 139.74(16) . . ?
O5 Pr2 C44 75.56(17) . 2_565 ?
O10 Pr2 O3 81.26(17) . 2_565 ?
O10 Pr2 O4 130.73(17) . 2_565 ?
O10 Pr2 N4 78.85(16) . . ?
O10 Pr2 N3 139.05(17) . . ?
O10 Pr2 C44 105.55(19) . 2_565 ?
O4 Pr2 N4 99.67(17) 2_565 . ?
O4 Pr2 N3 70.43(17) 2_565 . ?
O4 Pr2 C44 26.08(17) 2_565 2_565 ?
O8 Pr2 O3 133.21(18) . 2_565 ?
O8 Pr2 O5 74.35(17) . . ?
O8 Pr2 O10 131.01(19) . . ?
O8 Pr2 O4 83.79(19) . 2_565 ?
O8 Pr2 N4 135.73(17) . . ?
O8 Pr2 N3 78.75(18) . . ?
O8 Pr2 C44 108.0(2) . 2_565 ?
N4 Pr2 N3 61.70(16) . . ?
N4 Pr2 C44 88.65(18) . 2_565 ?
N3 Pr2 C44 85.13(18) . 2_565 ?
O13 Pr2 O3 147.44(19) . 2_565 ?
O13 Pr2 O5 120.42(19) . . ?
O13 Pr2 O10 78.58(18) . . ?
O13 Pr2 O4 149.84(17) . 2_565 ?
O13 Pr2 O8 78.8(2) . . ?
O13 Pr2 N4 76.89(19) . . ?
O13 Pr2 N3 82.05(18) . . ?
O13 Pr2 C44 164.02(19) . 2_565 ?
O20 Pr3 O11 75.72(17) . . ?
O20 Pr3 O26 76.25(17) . . ?
O20 Pr3 H26A 83.5 . . ?
O20 Pr3 N5 75.74(18) . . ?
O20 Pr3 N6 133.3(2) . . ?
O11 Pr3 O26 135.02(17) . . ?
O11 Pr3 H26A 118.8 . . ?
O11 Pr3 N5 67.18(18) . . ?
O11 Pr3 N6 73.27(17) . . ?
O1 Pr3 O20 118.17(18) 1_646 . ?
O1 Pr3 O11 76.84(18) 1_646 . ?
O1 Pr3 O23 83.35(19) 1_646 1_655 ?
O1 Pr3 O26 148.03(19) 1_646 . ?
O1 Pr3 H26A 156.9 1_646 . ?
O1 Pr3 N5 136.85(19) 1_646 . ?
O1 Pr3 N6 87.4(2) 1_646 . ?
O23 Pr3 O20 144.09(18) 1_655 . ?
O23 Pr3 O11 139.78(17) 1_655 . ?
O23 Pr3 O26 71.98(18) 1_655 . ?
O23 Pr3 H26A 73.9 1_655 . ?
O23 Pr3 N5 109.2(2) 1_655 . ?
O23 Pr3 N6 71.2(2) 1_655 . ?
O26 Pr3 H26A 23.3 . . ?
O26 Pr3 N5 72.26(19) . . ?
O26 Pr3 N6 102.91(19) . . ?
O21 Pr3 O20 79.11(18) . . ?
O21 Pr3 O11 126.65(18) . . ?
O21 Pr3 O1 75.01(19) . 1_646 ?
O21 Pr3 O23 79.66(19) . 1_655 ?
O21 Pr3 O26 80.70(19) . . ?
O21 Pr3 H26A 103.9 . . ?
O21 Pr3 N5 146.59(18) . . ?
O21 Pr3 N6 147.5(2) . . ?
N5 Pr3 H26A 51.9 . . ?
N6 Pr3 H26A 81.8 . . ?
N6 Pr3 N5 60.4(2) . . ?
O9 Pr1 O6 78.86(18) . . ?
O9 Pr1 O7 119.9(2) . . ?
O9 Pr1 O14 79.27(19) . . ?
O9 Pr1 O15 129.03(17) . 2_566 ?
O9 Pr1 O16 77.42(18) . 2_566 ?
O9 Pr1 N1 142.74(19) . . ?
O9 Pr1 N2 91.6(2) . . ?
O9 Pr1 C028 102.4(2) . 2_566 ?
O6 Pr1 O14 133.43(18) . . ?
O6 Pr1 O15 145.63(17) . 2_566 ?
O6 Pr1 O16 140.73(17) . 2_566 ?
O6 Pr1 N1 70.38(18) . . ?
O6 Pr1 N2 76.42(18) . . ?
O6 Pr1 C028 155.38(18) . 2_566 ?
O7 Pr1 O6 79.37(18) . . ?
O7 Pr1 O14 76.9(2) . . ?
O7 Pr1 O15 97.77(19) . 2_566 ?
O7 Pr1 O16 139.84(19) . 2_566 ?
O7 Pr1 N1 74.98(19) . . ?
O7 Pr1 N2 135.1(2) . . ?
O7 Pr1 C028 119.0(2) . 2_566 ?
O14 Pr1 O15 77.4(2) . 2_566 ?
O14 Pr1 O16 71.18(19) . 2_566 ?
O14 Pr1 N1 137.6(2) . . ?
O14 Pr1 N2 144.6(2) . . ?
O14 Pr1 C028 70.0(2) . 2_566 ?
O15 Pr1 O16 52.28(16) 2_566 2_566 ?
O15 Pr1 N1 75.78(18) 2_566 . ?
O15 Pr1 N2 82.45(19) 2_566 . ?
O15 Pr1 C028 26.72(18) 2_566 2_566 ?
O16 Pr1 N1 114.42(18) 2_566 . ?
O16 Pr1 N2 73.5(2) 2_566 . ?
O16 Pr1 C028 25.78(18) 2_566 2_566 ?
N1 Pr1 C028 97.35(19) . 2_566 ?
N2 Pr1 N1 61.5(2) . . ?
N2 Pr1 C028 79.0(2) . 2_566 ?
C37 S2 C36 101.0(4) . . ?
C95 S5 C94 100.6(5) . . ?
C146 S4 C147 101.4(5) . . ?
C79 S3 C04T 103.0(5) . . ?
C21 S1A C20 102.0(5) . . ?
C65 S6 C64 101.7(6) . . ?
C44 O3 Pr2 94.3(4) . 2_565 ?
C87 O18 Pr4 91.4(4) . 2_656 ?
C13 O5 Pr2 127.2(4) . . ?
C72 O10 Pr2 121.0(4) . . ?
C44 O4 Pr2 91.2(4) . 2_565 ?
C135 N10 Pr4 120.6(4) . . ?
C138 N10 Pr4 121.0(4) . . ?
C138 N10 C135 118.2(6) . . ?
C87 O17 Pr4 96.2(4) . 2_656 ?
C102 O20 Pr3 129.4(4) . . ?
C86 O12 Pr4 126.4(4) . . ?
C86 O11 Pr3 141.0(4) . . ?
C72 O9 Pr1 170.3(5) . . ?
C13 O6 Pr1 139.7(4) . . ?
C28 O2 Pr4 124.6(4) . 1_464 ?
C28 O1 Pr3 165.9(5) . 1_464 ?
C29 O8 Pr2 153.2(5) . . ?
C102 O19 Pr4 156.2(5) . . ?
C154 O23 Pr3 138.4(5) . 1_455 ?
C29 O7 Pr1 126.3(5) . . ?
C57 O14 Pr1 124.1(5) . . ?
C53 N4 Pr2 120.4(4) . . ?
C56 N4 Pr2 121.6(4) . . ?
C56 N4 C53 117.7(6) . . ?
C127 N9 Pr4 122.3(5) . . ?
C127 N9 C131 116.8(6) . . ?
C131 N9 Pr4 120.9(4) . . ?
Pr3 O26 H26A 70.3 . . ?
Pr3 O26 H26B 109.9 . . ?
H26A O26 H26B 88.1 . . ?
C028 O15 Pr1 93.0(4) . 2_566 ?
C028 O16 Pr1 92.4(4) . 2_566 ?
O18 C87 Pr4 63.0(4) . 2_656 ?
O18 C87 O17 120.2(6) . . ?
O18 C87 C88 120.6(6) . . ?
O17 C87 Pr4 57.7(3) . 2_656 ?
O17 C87 C88 119.3(6) . . ?
C88 C87 Pr4 173.0(5) . 2_656 ?
C139 O21 Pr3 133.0(5) . . ?
C139 O22 Pr4 147.7(5) . . ?
C5 N1 Pr1 119.2(5) . . ?
C1 N1 Pr1 122.5(5) . . ?
C1 N1 C5 117.5(7) . . ?
C49 N3 Pr2 120.9(4) . . ?
C45 N3 Pr2 122.1(4) . . ?
C45 N3 C49 117.0(6) . . ?
O3 C44 Pr2 59.5(4) . 2_565 ?
O3 C44 C41 118.9(6) . . ?
O4 C44 Pr2 62.8(4) . 2_565 ?
O4 C44 O3 121.6(7) . . ?
O4 C44 C41 119.5(6) . . ?
C41 C44 Pr2 170.5(4) . 2_565 ?
C99 C100 H100 120.1 . . ?
C101 C100 H100 120.1 . . ?
C101 C100 C99 119.8(7) . . ?
C57 O13 Pr2 155.6(5) . . ?
N10 C135 C131 118.1(6) . . ?
N10 C135 C134 122.6(6) . . ?
C134 C135 C131 119.2(6) . . ?
H25A O25 H25B 109.5 . . ?
C9 N2 Pr1 122.7(5) . . ?
C12 N2 Pr1 120.6(6) . . ?
C12 N2 C9 116.3(7) . . ?
C100 C99 C102 120.1(6) . . ?
C98 C99 C100 118.9(6) . . ?
C98 C99 C102 120.9(6) . . ?
C119 N5 Pr3 119.7(5) . . ?
C115 N5 Pr3 122.7(5) . . ?
C115 N5 C119 117.1(7) . . ?
C88 C89 H89 119.9 . . ?
C90 C89 H89 119.9 . . ?
C90 C89 C88 120.3(8) . . ?
C123 N6 Pr3 122.8(5) . . ?
C126 N6 Pr3 119.1(6) . . ?
C126 N6 C123 117.9(7) . . ?
C59 C58 C57 119.7(7) . . ?
C63 C58 C59 118.3(7) . . ?
C63 C58 C57 121.9(8) . . ?
N10 C138 H138 118.5 . . ?
N10 C138 C137 122.9(7) . . ?
C137 C138 H138 118.5 . . ?
C30 C35 H35 120.1 . . ?
C34 C35 H35 120.1 . . ?
C34 C35 C30 119.8(7) . . ?
N4 C53 C49 118.4(6) . . ?
N4 C53 C52 122.6(6) . . ?
C52 C53 C49 119.0(6) . . ?
C100 C101 H101 119.5 . . ?
C100 C101 C96 120.9(7) . . ?
C96 C101 H101 119.5 . . ?
N9 C127 H127 118.0 . . ?
N9 C127 C128 124.0(7) . . ?
C128 C127 H127 118.0 . . ?
C89 C88 C87 120.1(7) . . ?
C93 C88 C87 121.7(7) . . ?
C93 C88 C89 118.1(7) . . ?
C35 C30 C29 120.0(7) . . ?
C31 C30 C35 119.4(6) . . ?
C31 C30 C29 120.5(6) . . ?
C26 C25 C28 120.1(6) . . ?
C24 C25 C26 119.0(6) . . ?
C24 C25 C28 120.9(6) . . ?
C15 C14 C13 120.6(7) . . ?
C19 C14 C13 120.5(6) . . ?
C19 C14 C15 118.8(7) . . ?
O10 C72 O9 122.8(6) . . ?
O10 C72 C73 118.5(6) . . ?
O9 C72 C73 118.7(6) . . ?
C42 C41 C44 120.1(6) . . ?
C40 C41 C44 121.1(7) . . ?
C40 C41 C42 118.8(7) . . ?
O20 C102 O19 125.2(6) . . ?
O20 C102 C99 119.2(6) . . ?
O19 C102 C99 115.6(6) . . ?
C78 C73 C72 119.8(6) . . ?
C74 C73 C72 121.4(6) . . ?
C74 C73 C78 118.8(6) . . ?
N3 C49 C53 117.8(5) . . ?
N3 C49 C48 123.0(6) . . ?
C48 C49 C53 119.2(6) . . ?
C141 C140 C139 120.4(7) . . ?
C145 C140 C139 121.5(7) . . ?
C145 C140 C141 118.0(7) . . ?
C73 C78 H78 119.2 . . ?
C77 C78 C73 121.5(6) . . ?
C77 C78 H78 119.2 . . ?
O8 C29 C30 116.4(7) . . ?
O7 C29 O8 126.1(6) . . ?
O7 C29 C30 117.5(6) . . ?
C82 C83 C86 120.6(6) . . ?
C84 C83 C86 121.9(7) . . ?
C84 C83 C82 117.5(7) . . ?
N9 C131 C135 118.0(5) . . ?
N9 C131 C130 123.1(6) . . ?
C130 C131 C135 118.9(6) . . ?
C101 C96 C95 120.4(7) . . ?
C97 C96 C101 119.2(7) . . ?
C97 C96 C95 120.4(8) . . ?
O12 C86 C83 117.6(6) . . ?
O11 C86 O12 125.2(6) . . ?
O11 C86 C83 117.2(6) . . ?
O5 C13 C14 118.2(6) . . ?
O6 C13 O5 123.7(6) . . ?
O6 C13 C14 118.2(6) . . ?
C25 C26 H26 119.4 . . ?
C27 C26 C25 121.1(7) . . ?
C27 C26 H26 119.4 . . ?
C35 C34 H34 119.4 . . ?
C33 C34 C35 121.2(7) . . ?
C33 C34 H34 119.4 . . ?
C34 C33 C32 118.4(7) . . ?
C34 C33 C36 120.6(7) . . ?
C32 C33 C36 120.8(7) . . ?
N1 C5 C9 117.6(7) . . ?
N1 C5 C4 123.8(8) . . ?
C4 C5 C9 118.6(8) . . ?
O21 C139 C140 117.0(7) . . ?
O22 C139 O21 125.1(7) . . ?
O22 C139 C140 117.9(7) . . ?
C114 N8 C111 117.9(10) . . ?
O15 C028 Pr1 60.3(4) . 2_566 ?
O15 C028 C69 118.6(7) . . ?
O16 C028 Pr1 61.8(4) . 2_566 ?
O16 C028 O15 121.3(7) . . ?
O16 C028 C69 119.9(7) . . ?
C69 C028 Pr1 166.4(5) . 2_566 ?
C16 C17 C18 120.5(8) . . ?
C16 C17 C20 119.8(9) . . ?
C18 C17 C20 119.6(10) . . ?
N3 C45 H45 117.6 . . ?
N3 C45 C46 124.8(7) . . ?
C46 C45 H45 117.6 . . ?
C58 C59 H59 119.6 . . ?
C60 C59 C58 120.8(8) . . ?
C60 C59 H59 119.6 . . ?
O14 C57 O13 125.2(7) . . ?
O14 C57 C58 117.6(7) . . ?
O13 C57 C58 117.1(7) . . ?
C41 C42 H42 120.1 . . ?
C43 C42 C41 119.7(7) . . ?
C43 C42 H42 120.1 . . ?
C138 C137 H137 120.1 . . ?
C136 C137 C138 119.8(7) . . ?
C136 C137 H137 120.1 . . ?
N5 C119 C123 117.6(7) . . ?
N5 C119 C118 122.8(8) . . ?
C118 C119 C123 119.6(7) . . ?
C83 C82 H82 119.6 . . ?
C81 C82 C83 120.9(7) . . ?
C81 C82 H82 119.6 . . ?
N2 C9 C5 117.5(6) . . ?
N2 C9 C8 123.0(8) . . ?
C8 C9 C5 119.5(8) . . ?
C103 N7 C107 115.1(10) . . ?
O2 C28 O1 124.8(6) . . ?
O2 C28 C25 117.8(6) . . ?
O1 C28 C25 117.4(7) . . ?
C73 C74 H74 120.6 . . ?
C73 C74 C75 118.9(7) . . ?
C75 C74 H74 120.6 . . ?
C5 C4 C6 121.1(10) . . ?
C3 C4 C5 116.6(9) . . ?
C3 C4 C6 122.3(10) . . ?
C30 C31 H31 120.2 . . ?
C32 C31 C30 119.5(7) . . ?
C32 C31 H31 120.2 . . ?
C53 C52 C54 117.7(6) . . ?
C53 C52 C51 119.8(7) . . ?
C54 C52 C51 122.5(7) . . ?
C39 C38 C37 120.9(8) . . ?
C39 C38 C43 117.0(8) . . ?
C43 C38 C37 122.1(8) . . ?
C52 C54 H54 120.4 . . ?
C55 C54 C52 119.3(7) . . ?
C55 C54 H54 120.4 . . ?
C14 C15 H15 119.9 . . ?
C16 C15 C14 120.1(8) . . ?
C16 C15 H15 119.9 . . ?
C70 C69 C028 119.2(8) . . ?
C68 C69 C028 121.1(7) . . ?
C68 C69 C70 119.7(8) . . ?
C88 C93 H93 118.9 . . ?
C92 C93 C88 122.3(9) . . ?
C92 C93 H93 118.9 . . ?
C49 C48 C50 119.7(7) . . ?
C47 C48 C49 117.1(7) . . ?
C47 C48 C50 123.3(7) . . ?
C33 C32 H32 119.2 . . ?
C31 C32 C33 121.6(7) . . ?
C31 C32 H32 119.2 . . ?
N6 C123 C119 118.4(6) . . ?
N6 C123 C122 123.3(9) . . ?
C122 C123 C119 118.3(9) . . ?
C148 C153 H153 118.9 . . ?
C148 C153 C152 122.1(9) . . ?
C152 C153 H153 118.9 . . ?
C131 C130 C129 117.1(7) . . ?
C131 C130 C132 120.8(7) . . ?
C129 C130 C132 122.1(7) . . ?
C137 C136 H136 120.2 . . ?
C137 C136 C134 119.7(7) . . ?
C134 C136 H136 120.2 . . ?
N4 C56 H56 118.0 . . ?
N4 C56 C55 124.0(7) . . ?
C55 C56 H56 118.0 . . ?
C26 C27 H27 119.3 . . ?
C26 C27 C22 121.3(8) . . ?
C22 C27 H27 119.3 . . ?
C130 C129 H129 120.4 . . ?
C128 C129 C130 119.2(7) . . ?
C128 C129 H129 120.4 . . ?
C140 C141 H141 120.0 . . ?
C142 C141 C140 120.0(8) . . ?
C142 C141 H141 120.0 . . ?
C117 C118 C119 117.2(8) . . ?
C117 C118 C120 123.5(10) . . ?
C120 C118 C119 119.3(10) . . ?
C25 C24 H24 120.5 . . ?
C25 C24 C23 119.0(8) . . ?
C23 C24 H24 120.5 . . ?
C96 C97 H97 119.8 . . ?
C96 C97 C98 120.5(8) . . ?
C98 C97 H97 119.8 . . ?
O23 C154 C151 117.7(7) . . ?
O24 C154 O23 124.5(7) . . ?
O24 C154 C151 117.7(7) . . ?
C135 C134 C136 116.7(6) . . ?
C135 C134 C133 120.4(7) . . ?
C133 C134 C136 122.8(7) . . ?
N2 C12 H12 118.0 . . ?
N2 C12 C11 124.1(10) . . ?
C11 C12 H12 118.0 . . ?
C89 C90 H90 119.7 . . ?
C89 C90 C91 120.7(9) . . ?
C91 C90 H90 119.7 . . ?
C152 C151 C154 121.8(7) . . ?
C152 C151 C150 117.2(7) . . ?
C150 C151 C154 121.1(7) . . ?
C142 C143 C144 119.0(8) . . ?
C142 C143 C146 118.3(9) . . ?
C144 C143 C146 122.6(9) . . ?
C82 C81 H81 119.7 . . ?
C80 C81 C82 120.5(8) . . ?
C80 C81 H81 119.7 . . ?
C83 C84 H84 119.7 . . ?
C83 C84 C85 120.5(8) . . ?
C85 C84 H84 119.7 . . ?
C27 C22 C23 118.0(7) . . ?
C27 C22 C21 122.6(9) . . ?
C23 C22 C21 119.4(9) . . ?
C48 C47 H47 120.1 . . ?
C46 C47 C48 119.8(7) . . ?
C46 C47 H47 120.1 . . ?
C141 C142 H142 119.2 . . ?
C143 C142 C141 121.6(8) . . ?
C143 C142 H142 119.2 . . ?
S2 C36 H36A 109.0 . . ?
S2 C36 H36B 109.0 . . ?
C33 C36 S2 113.0(6) . . ?
C33 C36 H36A 109.0 . . ?
C33 C36 H36B 109.0 . . ?
H36A C36 H36B 107.8 . . ?
C17 C16 C15 121.0(8) . . ?
C17 C16 H16 119.5 . . ?
C15 C16 H16 119.5 . . ?
N8 C111 C110 123.1(9) . . ?
N8 C111 C107 118.5(9) . . ?
C110 C111 C107 118.4(8) . . ?
C58 C63 H63 119.8 . . ?
C58 C63 C62 120.4(9) . . ?
C62 C63 H63 119.8 . . ?
C93 C92 H92 119.7 . . ?
C93 C92 C91 120.6(9) . . ?
C91 C92 H92 119.7 . . ?
C130 C132 H132 120.3 . . ?
C133 C132 C130 119.4(7) . . ?
C133 C132 H132 120.3 . . ?
C14 C19 H19 119.9 . . ?
C14 C19 C18 120.1(7) . . ?
C18 C19 H19 119.9 . . ?
C153 C148 C149 117.8(7) . . ?
C153 C148 C147 120.9(9) . . ?
C149 C148 C147 121.3(8) . . ?
S2 C37 H37A 108.0 . . ?
S2 C37 H37B 108.0 . . ?
C38 C37 S2 117.0(6) . . ?
C38 C37 H37A 108.0 . . ?
C38 C37 H37B 108.0 . . ?
H37A C37 H37B 107.3 . . ?
C54 C55 C56 118.7(7) . . ?
C54 C55 H55 120.6 . . ?
C56 C55 H55 120.6 . . ?
C38 C39 H39 119.1 . . ?
C38 C39 C40 121.9(8) . . ?
C40 C39 H39 119.1 . . ?
C81 C80 C79 118.6(9) . . ?
C85 C80 C81 118.2(8) . . ?
C85 C80 C79 123.1(9) . . ?
C77 C76 C04T 121.0(8) . . ?
C75 C76 C77 119.1(6) . . ?
C75 C76 C04T 119.8(8) . . ?
C62 C61 C64 121.7(9) . . ?
C60 C61 C62 118.7(8) . . ?
C60 C61 C64 119.6(10) . . ?
C99 C98 C97 120.7(7) . . ?
C99 C98 H98 119.7 . . ?
C97 C98 H98 119.7 . . ?
C42 C43 C38 121.5(8) . . ?
C42 C43 H43 119.3 . . ?
C38 C43 H43 119.3 . . ?
C41 C40 C39 121.0(8) . . ?
C41 C40 H40 119.5 . . ?
C39 C40 H40 119.5 . . ?
C84 C85 H85 118.9 . . ?
C80 C85 C84 122.3(8) . . ?
C80 C85 H85 118.9 . . ?
C140 C145 H145 119.8 . . ?
C140 C145 C144 120.4(8) . . ?
C144 C145 H145 119.8 . . ?
C90 C91 C92 117.9(8) . . ?
C90 C91 C94 121.9(10) . . ?
C92 C91 C94 120.2(9) . . ?
C110 C112 H112 121.1 . . ?
C113 C112 H112 121.1 . . ?
C113 C112 C110 117.8(11) . . ?
C63 C62 C61 120.9(8) . . ?
C63 C62 H62 119.5 . . ?
C61 C62 H62 119.5 . . ?
C153 C152 H152 119.4 . . ?
C151 C152 C153 121.3(8) . . ?
C151 C152 H152 119.4 . . ?
C24 C23 H23 119.3 . . ?
C22 C23 C24 121.5(9) . . ?
C22 C23 H23 119.3 . . ?
C17 C18 C19 119.4(8) . . ?
C17 C18 H18 120.3 . . ?
C19 C18 H18 120.3 . . ?
C124 C125 H125 120.3 . . ?
C124 C125 C126 119.4(11) . . ?
C126 C125 H125 120.3 . . ?
C4 C6 H6 120.3 . . ?
C7 C6 C4 119.5(10) . . ?
C7 C6 H6 120.3 . . ?
C111 C110 C109 120.2(9) . . ?
C112 C110 C111 117.8(10) . . ?
C112 C110 C109 121.9(11) . . ?
C123 C122 C121 120.7(10) . . ?
C124 C122 C123 116.5(10) . . ?
C124 C122 C121 122.8(9) . . ?
C127 C128 H128 120.1 . . ?
C129 C128 C127 119.9(7) . . ?
C129 C128 H128 120.1 . . ?
C52 C51 H51 119.2 . . ?
C50 C51 C52 121.6(7) . . ?
C50 C51 H51 119.2 . . ?
C109 C108 H108 119.8 . . ?
C109 C108 C106 120.4(10) . . ?
C106 C108 H108 119.8 . . ?
C78 C77 C76 119.7(7) . . ?
C78 C77 H77 120.1 . . ?
C76 C77 H77 120.1 . . ?
N5 C115 H115 118.1 . . ?
N5 C115 C116 123.9(8) . . ?
C116 C115 H115 118.1 . . ?
C69 C70 H70 120.2 . . ?
C71 C70 C69 119.6(10) . . ?
C71 C70 H70 120.2 . . ?
C118 C117 H117 119.9 . . ?
C116 C117 C118 120.1(9) . . ?
C116 C117 H117 119.9 . . ?
C8 C10 H10 120.3 . . ?
C11 C10 H10 120.3 . . ?
C11 C10 C8 119.5(9) . . ?
N1 C1 H1 118.6 . . ?
N1 C1 C2 122.7(9) . . ?
C2 C1 H1 118.6 . . ?
C110 C109 H109 119.3 . . ?
C108 C109 C110 121.3(10) . . ?
C108 C109 H109 119.3 . . ?
C9 C8 C10 117.7(10) . . ?
C9 C8 C7 119.7(11) . . ?
C10 C8 C7 122.6(9) . . ?
C118 C120 H120 119.3 . . ?
C121 C120 C118 121.3(10) . . ?
C121 C120 H120 119.3 . . ?
C48 C50 H50 119.7 . . ?
C51 C50 C48 120.6(7) . . ?
C51 C50 H50 119.7 . . ?
C134 C133 H133 119.4 . . ?
C132 C133 C134 121.2(8) . . ?
C132 C133 H133 119.4 . . ?
C74 C75 H75 119.1 . . ?
C76 C75 C74 121.9(8) . . ?
C76 C75 H75 119.1 . . ?
S5 C95 H95A 108.9 . . ?
S5 C95 H95B 108.9 . . ?
C96 C95 S5 113.3(6) . . ?
C96 C95 H95A 108.9 . . ?
C96 C95 H95B 108.9 . . ?
H95A C95 H95B 107.7 . . ?
C59 C60 H60 119.6 . . ?
C61 C60 C59 120.8(9) . . ?
C61 C60 H60 119.6 . . ?
S1A C21 H21A 109.3 . . ?
S1A C21 H21B 109.3 . . ?
C22 C21 S1A 111.5(7) . . ?
C22 C21 H21A 109.3 . . ?
C22 C21 H21B 109.3 . . ?
C22 C21 H21C 108.8 . . ?
C22 C21 H21D 108.8 . . ?
C22 C21 S1 113.8(9) . . ?
H21A C21 H21B 108.0 . . ?
H21C C21 H21D 107.7 . . ?
S1 C21 H21C 108.8 . . ?
S1 C21 H21D 108.8 . . ?
C151 C150 H150 119.7 . . ?
C149 C150 C151 120.7(8) . . ?
C149 C150 H150 119.7 . . ?
S3 C04T H04A 110.1 . . ?
S3 C04T H04B 110.1 . . ?
C76 C04T S3 107.8(7) . . ?
C76 C04T H04A 110.1 . . ?
C76 C04T H04B 110.1 . . ?
C76 C04T H04C 106.9 . . ?
C76 C04T H04D 106.9 . . ?
C76 C04T S3A 121.7(8) . . ?
H04A C04T H04B 108.5 . . ?
H04C C04T H04D 106.7 . . ?
S3A C04T H04C 106.9 . . ?
S3A C04T H04D 106.9 . . ?
C125 C124 C122 120.3(9) . . ?
C125 C124 H124 119.8 . . ?
C122 C124 H124 119.8 . . ?
S1A C20 H20A 108.9 . . ?
S1A C20 H20B 108.9 . . ?
C17 C20 S1A 113.4(7) . . ?
C17 C20 H20A 108.9 . . ?
C17 C20 H20B 108.9 . . ?
C17 C20 H20C 109.2 . . ?
C17 C20 H20D 109.2 . . ?
C17 C20 S1 112.3(7) . . ?
H20A C20 H20B 107.7 . . ?
H20C C20 H20D 107.9 . . ?
S1 C20 H20C 109.2 . . ?
S1 C20 H20D 109.2 . . ?
C45 C46 C47 118.3(7) . . ?
C45 C46 H46 120.9 . . ?
C47 C46 H46 120.9 . . ?
C12 C11 H11 120.3 . . ?
C10 C11 C12 119.4(10) . . ?
C10 C11 H11 120.3 . . ?
S5 C94 H94A 107.9 . . ?
S5 C94 H94B 107.9 . . ?
C91 C94 S5 117.5(8) . . ?
C91 C94 H94A 107.9 . . ?
C91 C94 H94B 107.9 . . ?
H94A C94 H94B 107.2 . . ?
C66 C67 H67 119.9 . . ?
C68 C67 H67 119.9 . . ?
C68 C67 C66 120.2(9) . . ?
C115 C116 H116 120.5 . . ?
C117 C116 C115 118.9(10) . . ?
C117 C116 H116 120.5 . . ?
C67 C66 C65 121.6(11) . . ?
C71 C66 C67 118.6(9) . . ?
C71 C66 C65 119.8(11) . . ?
C148 C149 C150 121.0(8) . . ?
C148 C149 H149 119.5 . . ?
C150 C149 H149 119.5 . . ?
C1 C2 H2 121.0 . . ?
C3 C2 C1 117.9(9) . . ?
C3 C2 H2 121.0 . . ?
C122 C121 H121 119.6 . . ?
C120 C121 C122 120.8(9) . . ?
C120 C121 H121 119.6 . . ?
C70 C71 H71 119.1 . . ?
C66 C71 C70 121.9(11) . . ?
C66 C71 H71 119.1 . . ?
C69 C68 C67 120.0(9) . . ?
C69 C68 H68 120.0 . . ?
C67 C68 H68 120.0 . . ?
C107 C106 C108 120.6(10) . . ?
C107 C106 C105 118.7(10) . . ?
C105 C106 C108 120.7(10) . . ?
N8 C114 H114 118.7 . . ?
N8 C114 C113 122.6(11) . . ?
C113 C114 H114 118.7 . . ?
N6 C126 C125 122.6(11) . . ?
N6 C126 H126 118.7 . . ?
C125 C126 H126 118.7 . . ?
N7 C107 C111 117.1(9) . . ?
N7 C107 C106 123.9(10) . . ?
C106 C107 C111 119.0(9) . . ?
S6 C65 H65A 108.3 . . ?
S6 C65 H65B 108.3 . . ?
C66 C65 S6 115.8(9) . . ?
C66 C65 H65A 108.3 . . ?
C66 C65 H65B 108.3 . . ?
H65A C65 H65B 107.4 . . ?
C4 C3 H3 119.3 . . ?
C2 C3 C4 121.5(9) . . ?
C2 C3 H3 119.3 . . ?
C143 C144 C145 120.9(9) . . ?
C143 C144 H144 119.6 . . ?
C145 C144 H144 119.6 . . ?
C21 S1 C20 99.3(8) . . ?
S4 C147 H14A 108.5 . . ?
S4 C147 H14B 108.5 . . ?
C148 C147 S4 115.2(6) . . ?
C148 C147 H14A 108.5 . . ?
C148 C147 H14B 108.5 . . ?
H14A C147 H14B 107.5 . . ?
S3 C79 H79A 108.2 . . ?
S3 C79 H79B 108.2 . . ?
C80 C79 S3 116.3(7) . . ?
C80 C79 H79A 108.2 . . ?
C80 C79 H79B 108.2 . . ?
C80 C79 H79C 108.0 . . ?
C80 C79 H79D 108.0 . . ?
C80 C79 S3A 117.1(8) . . ?
H79A C79 H79B 107.4 . . ?
H79C C79 H79D 107.3 . . ?
S3A C79 H79C 108.0 . . ?
S3A C79 H79D 108.0 . . ?
S6 C64 H64A 109.0 . . ?
S6 C64 H64B 109.0 . . ?
C61 C64 S6 113.1(8) . . ?
C61 C64 H64A 109.0 . . ?
C61 C64 H64B 109.0 . . ?
H64A C64 H64B 107.8 . . ?
N7 C103 H103 117.1 . . ?
N7 C103 C104 125.7(12) . . ?
C104 C103 H103 117.1 . . ?
C6 C7 C8 121.6(9) . . ?
C6 C7 H7 119.2 . . ?
C8 C7 H7 119.2 . . ?
S4 C146 H14C 107.9 . . ?
S4 C146 H14D 107.9 . . ?
C143 C146 S4 117.6(8) . . ?
C143 C146 H14C 107.9 . . ?
C143 C146 H14D 107.9 . . ?
H14C C146 H14D 107.2 . . ?
C04T S3A C79 107.0(9) . . ?
C106 C105 H105 120.3 . . ?
C104 C105 C106 119.4(12) . . ?
C104 C105 H105 120.3 . . ?
C112 C113 H113 119.6 . . ?
C114 C113 C112 120.7(11) . . ?
C114 C113 H113 119.6 . . ?
C103 C104 H104 121.5 . . ?
C105 C104 C103 116.9(12) . . ?
C105 C104 H104 121.5 . . ?

loop_
_geom_bond_atom_site_label_1
_geom_bond_atom_site_label_2
_geom_bond_distance
_geom_bond_site_symmetry_2
_geom_bond_publ_flag
Pr4 O18 2.581(5) 2_656 ?
Pr4 N10 2.671(5) . ?
Pr4 O17 2.462(5) 2_656 ?
Pr4 O12 2.396(4) . ?
Pr4 O2 2.414(4) 1_646 ?
Pr4 O19 2.359(5) . ?
Pr4 N9 2.670(5) . ?
Pr4 C87 2.897(7) 2_656 ?
Pr4 O22 2.397(5) . ?
Pr2 O3 2.472(5) 2_565 ?
Pr2 O5 2.401(4) . ?
Pr2 O10 2.425(4) . ?
Pr2 O4 2.544(5) 2_565 ?
Pr2 O8 2.396(5) . ?
Pr2 N4 2.663(5) . ?
Pr2 N3 2.677(5) . ?
Pr2 C44 2.861(7) 2_565 ?
Pr2 O13 2.385(5) . ?
Pr3 O20 2.430(4) . ?
Pr3 O11 2.475(5) . ?
Pr3 O1 2.416(5) 1_646 ?
Pr3 O23 2.417(5) 1_655 ?
Pr3 O26 2.490(5) . ?
Pr3 H26A 2.3486 . ?
Pr3 O21 2.414(5) . ?
Pr3 N5 2.740(6) . ?
Pr3 N6 2.658(6) . ?
Pr1 O9 2.369(5) . ?
Pr1 O6 2.418(5) . ?
Pr1 O7 2.413(5) . ?
Pr1 O14 2.439(6) . ?
Pr1 O15 2.482(5) 2_566 ?
Pr1 O16 2.518(5) 2_566 ?
Pr1 N1 2.720(6) . ?
Pr1 N2 2.601(6) . ?
Pr1 C028 2.855(7) 2_566 ?
S2 C36 1.813(9) . ?
S2 C37 1.780(10) . ?
S5 C95 1.790(10) . ?
S5 C94 1.805(12) . ?
S4 C147 1.811(9) . ?
S4 C146 1.789(12) . ?
S3 C04T 1.827(12) . ?
S3 C79 1.748(10) . ?
S1A C21 1.774(11) . ?
S1A C20 1.821(11) . ?
S6 C65 1.775(14) . ?
S6 C64 1.810(12) . ?
O3 Pr2 2.472(5) 2_565 ?
O3 C44 1.265(8) . ?
O18 Pr4 2.581(5) 2_656 ?
O18 C87 1.254(8) . ?
O5 C13 1.284(8) . ?
O10 C72 1.250(8) . ?
O4 Pr2 2.544(5) 2_565 ?
O4 C44 1.258(9) . ?
N10 C135 1.364(8) . ?
N10 C138 1.328(8) . ?
O17 Pr4 2.462(5) 2_656 ?
O17 C87 1.283(8) . ?
O20 C102 1.239(9) . ?
O12 C86 1.259(8) . ?
O11 C86 1.250(8) . ?
O9 C72 1.275(8) . ?
O6 C13 1.245(8) . ?
O2 Pr4 2.414(4) 1_464 ?
O2 C28 1.251(9) . ?
O1 Pr3 2.416(5) 1_464 ?
O1 C28 1.273(9) . ?
O8 C29 1.267(9) . ?
O19 C102 1.269(8) . ?
O23 Pr3 2.417(5) 1_455 ?
O23 C154 1.256(9) . ?
O7 C29 1.242(9) . ?
O14 C57 1.245(10) . ?
N4 C53 1.367(8) . ?
N4 C56 1.317(8) . ?
N9 C127 1.337(9) . ?
N9 C131 1.362(8) . ?
O26 H26A 0.9883 . ?
O26 H26B 0.8719 . ?
O15 Pr1 2.483(5) 2_566 ?
O15 C028 1.285(8) . ?
O16 Pr1 2.518(5) 2_566 ?
O16 C028 1.243(9) . ?
C87 Pr4 2.897(7) 2_656 ?
C87 C88 1.490(10) . ?
O21 C139 1.273(9) . ?
O22 C139 1.274(9) . ?
N1 C5 1.352(10) . ?
N1 C1 1.334(10) . ?
N3 C49 1.351(8) . ?
N3 C45 1.323(9) . ?
C44 Pr2 2.861(7) 2_565 ?
C44 C41 1.497(10) . ?
C100 H100 0.9300 . ?
C100 C99 1.402(9) . ?
C100 C101 1.379(9) . ?
O13 C57 1.271(10) . ?
C135 C131 1.441(9) . ?
C135 C134 1.387(9) . ?
O25 H25A 0.8501 . ?
O25 H25B 0.8499 . ?
N2 C9 1.375(10) . ?
N2 C12 1.329(10) . ?
C99 C102 1.498(9) . ?
C99 C98 1.370(10) . ?
N5 C119 1.357(9) . ?
N5 C115 1.317(10) . ?
O24 C154 1.254(9) . ?
C89 H89 0.9300 . ?
C89 C88 1.393(11) . ?
C89 C90 1.384(11) . ?
N6 C123 1.343(11) . ?
N6 C126 1.334(11) . ?
C58 C59 1.407(11) . ?
C58 C57 1.502(10) . ?
C58 C63 1.373(11) . ?
C138 H138 0.9300 . ?
C138 C137 1.380(10) . ?
C35 H35 0.9300 . ?
C35 C30 1.395(10) . ?
C35 C34 1.385(10) . ?
C53 C49 1.457(9) . ?
C53 C52 1.401(9) . ?
C101 H101 0.9300 . ?
C101 C96 1.382(11) . ?
C127 H127 0.9300 . ?
C127 C128 1.368(10) . ?
C88 C93 1.363(10) . ?
C30 C29 1.497(9) . ?
C30 C31 1.393(10) . ?
C25 C26 1.386(10) . ?
C25 C28 1.505(8) . ?
C25 C24 1.382(10) . ?
C14 C13 1.489(9) . ?
C14 C15 1.385(10) . ?
C14 C19 1.384(10) . ?
C72 C73 1.492(8) . ?
C41 C42 1.396(11) . ?
C41 C40 1.369(10) . ?
C73 C78 1.387(9) . ?
C73 C74 1.383(10) . ?
C49 C48 1.402(9) . ?
C140 C139 1.498(10) . ?
C140 C141 1.399(10) . ?
C140 C145 1.385(11) . ?
C78 H78 0.9300 . ?
C78 C77 1.374(9) . ?
C83 C86 1.509(9) . ?
C83 C82 1.391(10) . ?
C83 C84 1.379(10) . ?
C131 C130 1.391(9) . ?
C96 C97 1.371(11) . ?
C96 C95 1.514(10) . ?
C26 H26 0.9300 . ?
C26 C27 1.367(10) . ?
C34 H34 0.9300 . ?
C34 C33 1.381(11) . ?
C33 C32 1.386(11) . ?
C33 C36 1.509(10) . ?
C5 C9 1.461(12) . ?
C5 C4 1.397(11) . ?
N8 C111 1.346(12) . ?
N8 C114 1.320(13) . ?
C028 Pr1 2.855(7) 2_566 ?
C028 C69 1.499(11) . ?
C17 C16 1.357(13) . ?
C17 C18 1.363(13) . ?
C17 C20 1.533(11) . ?
C45 H45 0.9300 . ?
C45 C46 1.365(10) . ?
C59 H59 0.9300 . ?
C59 C60 1.376(11) . ?
C42 H42 0.9300 . ?
C42 C43 1.379(11) . ?
C137 H137 0.9300 . ?
C137 C136 1.341(11) . ?
C119 C123 1.450(12) . ?
C119 C118 1.419(12) . ?
C82 H82 0.9300 . ?
C82 C81 1.384(11) . ?
C9 C8 1.398(11) . ?
N7 C107 1.355(12) . ?
N7 C103 1.321(14) . ?
C74 H74 0.9300 . ?
C74 C75 1.398(11) . ?
C4 C6 1.429(14) . ?
C4 C3 1.374(15) . ?
C31 H31 0.9300 . ?
C31 C32 1.381(10) . ?
C52 C54 1.404(11) . ?
C52 C51 1.430(10) . ?
C38 C37 1.508(11) . ?
C38 C39 1.371(13) . ?
C38 C43 1.409(12) . ?
C54 H54 0.9300 . ?
C54 C55 1.382(11) . ?
C15 H15 0.9300 . ?
C15 C16 1.376(11) . ?
C69 C70 1.390(12) . ?
C69 C68 1.360(12) . ?
C93 H93 0.9300 . ?
C93 C92 1.358(13) . ?
C48 C47 1.395(11) . ?
C48 C50 1.444(11) . ?
C32 H32 0.9300 . ?
C123 C122 1.405(10) . ?
C153 H153 0.9300 . ?
C153 C148 1.359(13) . ?
C153 C152 1.384(11) . ?
C130 C129 1.425(11) . ?
C130 C132 1.444(11) . ?
C136 H136 0.9300 . ?
C136 C134 1.432(11) . ?
C56 H56 0.9300 . ?
C56 C55 1.389(10) . ?
C27 H27 0.9300 . ?
C27 C22 1.369(13) . ?
C129 H129 0.9300 . ?
C129 C128 1.349(12) . ?
C141 H141 0.9300 . ?
C141 C142 1.389(12) . ?
C118 C117 1.384(15) . ?
C118 C120 1.411(13) . ?
C24 H24 0.9300 . ?
C24 C23 1.397(11) . ?
C97 H97 0.9300 . ?
C97 C98 1.393(10) . ?
C154 C151 1.496(10) . ?
C134 C133 1.430(11) . ?
C12 H12 0.9300 . ?
C12 C11 1.393(13) . ?
C90 H90 0.9300 . ?
C90 C91 1.389(13) . ?
C151 C152 1.371(11) . ?
C151 C150 1.403(11) . ?
C143 C142 1.360(13) . ?
C143 C144 1.368(12) . ?
C143 C146 1.530(13) . ?
C81 H81 0.9300 . ?
C81 C80 1.381(12) . ?
C84 H84 0.9300 . ?
C84 C85 1.377(12) . ?
C22 C23 1.391(14) . ?
C22 C21 1.509(11) . ?
C47 H47 0.9300 . ?
C47 C46 1.374(12) . ?
C142 H142 0.9300 . ?
C36 H36A 0.9700 . ?
C36 H36B 0.9700 . ?
C16 H16 0.9300 . ?
C111 C110 1.407(13) . ?
C111 C107 1.456(13) . ?
C63 H63 0.9300 . ?
C63 C62 1.385(12) . ?
C92 H92 0.9300 . ?
C92 C91 1.391(14) . ?
C132 H132 0.9300 . ?
C132 C133 1.339(13) . ?
C19 H19 0.9300 . ?
C19 C18 1.407(11) . ?
C148 C149 1.381(12) . ?
C148 C147 1.509(11) . ?
C37 H37A 0.9700 . ?
C37 H37B 0.9700 . ?
C55 H55 0.9300 . ?
C39 H39 0.9300 . ?
C39 C40 1.377(12) . ?
C80 C85 1.349(13) . ?
C80 C79 1.509(12) . ?
C76 C77 1.382(11) . ?
C76 C75 1.360(12) . ?
C76 C04T 1.525(10) . ?
C61 C62 1.393(14) . ?
C61 C60 1.368(13) . ?
C61 C64 1.471(13) . ?
C98 H98 0.9300 . ?
C43 H43 0.9300 . ?
C40 H40 0.9300 . ?
C85 H85 0.9300 . ?
C145 H145 0.9300 . ?
C145 C144 1.400(12) . ?
C91 C94 1.498(12) . ?
C112 H112 0.9300 . ?
C112 C110 1.389(15) . ?
C112 C113 1.383(18) . ?
C62 H62 0.9300 . ?
C152 H152 0.9300 . ?
C23 H23 0.9300 . ?
C18 H18 0.9300 . ?
C125 H125 0.9300 . ?
C125 C124 1.348(18) . ?
C125 C126 1.392(14) . ?
C6 H6 0.9300 . ?
C6 C7 1.367(17) . ?
C110 C109 1.440(15) . ?
C122 C124 1.403(17) . ?
C122 C121 1.413(16) . ?
C128 H128 0.9300 . ?
C51 H51 0.9300 . ?
C51 C50 1.336(13) . ?
C108 H108 0.9300 . ?
C108 C109 1.303(15) . ?
C108 C106 1.463(15) . ?
C77 H77 0.9300 . ?
C115 H115 0.9300 . ?
C115 C116 1.396(12) . ?
C70 H70 0.9300 . ?
C70 C71 1.389(14) . ?
C117 H117 0.9300 . ?
C117 C116 1.356(14) . ?
C10 H10 0.9300 . ?
C10 C8 1.406(16) . ?
C10 C11 1.350(17) . ?
C1 H1 0.9300 . ?
C1 C2 1.403(12) . ?
C109 H109 0.9300 . ?
C8 C7 1.426(16) . ?
C120 H120 0.9300 . ?
C120 C121 1.359(17) . ?
C50 H50 0.9300 . ?
C133 H133 0.9300 . ?
C75 H75 0.9300 . ?
C95 H95A 0.9700 . ?
C95 H95B 0.9700 . ?
C60 H60 0.9300 . ?
C21 H21A 0.9700 . ?
C21 H21B 0.9700 . ?
C21 H21C 0.9700 . ?
C21 H21D 0.9700 . ?
C21 S1 1.750(17) . ?
C150 H150 0.9300 . ?
C150 C149 1.391(10) . ?
C04T H04A 0.9700 . ?
C04T H04B 0.9700 . ?
C04T H04C 0.9700 . ?
C04T H04D 0.9700 . ?
C04T S3A 1.654(16) . ?
C124 H124 0.9300 . ?
C20 H20A 0.9700 . ?
C20 H20B 0.9700 . ?
C20 H20C 0.9700 . ?
C20 H20D 0.9700 . ?
C20 S1 1.914(14) . ?
C46 H46 0.9300 . ?
C11 H11 0.9300 . ?
C94 H94A 0.9700 . ?
C94 H94B 0.9700 . ?
C67 H67 0.9300 . ?
C67 C66 1.404(14) . ?
C67 C68 1.399(13) . ?
C116 H116 0.9300 . ?
C66 C71 1.343(15) . ?
C66 C65 1.520(15) . ?
C149 H149 0.9300 . ?
C2 H2 0.9300 . ?
C2 C3 1.369(16) . ?
C121 H121 0.9300 . ?
C71 H71 0.9300 . ?
C68 H68 0.9300 . ?
C106 C107 1.375(13) . ?
C106 C105 1.393(15) . ?
C114 H114 0.9300 . ?
C114 C113 1.371(17) . ?
C126 H126 0.9300 . ?
C65 H65A 0.9700 . ?
C65 H65B 0.9700 . ?
C3 H3 0.9300 . ?
C144 H144 0.9300 . ?
C147 H14A 0.9700 . ?
C147 H14B 0.9700 . ?
C79 H79A 0.9700 . ?
C79 H79B 0.9700 . ?
C79 H79C 0.9700 . ?
C79 H79D 0.9700 . ?
C79 S3A 1.825(16) . ?
C64 H64A 0.9700 . ?
C64 H64B 0.9700 . ?
C103 H103 0.9300 . ?
C103 C104 1.410(17) . ?
C7 H7 0.9300 . ?
C146 H14C 0.9700 . ?
C146 H14D 0.9700 . ?
C105 H105 0.9300 . ?
C105 C104 1.360(18) . ?
C113 H113 0.9300 . ?
C104 H104 0.9300 . ?
